data_4066006
loop_
_publ_author_name
'Ma, Guibin'
'Ferguson, Michael J.'
'McDonald, Robert'
'Cavell, Ronald G.'

_publ_section_title
;
 Rare, Hexatomic, Boat-Shaped, Cross-Linked
 Bis(iminodiphenylphosphorano)methanediide Pincer Carbon Bridged
 Photoluminescent Copper Clusters Capped with Methyl or Halide Bridges
;
_journal_issue 19
_journal_name_full Organometallics
_journal_page_first 4251
_journal_paper_doi 10.1021/om1002478
_journal_volume 29
_journal_year 2010
_chemical_formula_moiety 'C62 H76 Cl2 Cu6 N4 P4 Si4, 1.75(C4 H10 O)'
_chemical_formula_sum 'C69 H93.5 Cl2 Cu6 N4 O1.75 P4 Si4'
_chemical_formula_weight 1695.36
_chemical_name_systematic
; 
 ? 
;
_space_group_IT_number 2
_symmetry_cell_setting triclinic
_symmetry_space_group_name_Hall '-P 1'
_symmetry_space_group_name_H-M 'P -1'
_atom_sites_solution_hydrogens geom
_atom_sites_solution_primary direct
_atom_sites_solution_secondary difmap
_audit_creation_method SHELXL-97
_cell_angle_alpha 100.5122(4)
_cell_angle_beta 98.6051(4)
_cell_angle_gamma 97.5673(4)
_cell_formula_units_Z 4
_cell_length_a 14.4174(5)
_cell_length_b 21.7660(7)
_cell_length_c 25.8932(8)
_cell_measurement_reflns_used 9869
_cell_measurement_temperature 173(2)
_cell_measurement_theta_max 25.99
_cell_measurement_theta_min 2.21
_cell_volume 7792.9(4)
_computing_cell_refinement 'Bruker SAINT'
_computing_data_collection 'Bruker APEX2'
_computing_data_reduction 'Bruker SAINT'
_computing_molecular_graphics 'Bruker SHELXTL'
_computing_publication_material 'Bruker SHELXTL'
_computing_structure_refinement 'SHELXL-97 (Sheldrick, 2008)'
_computing_structure_solution 'SHELXS-97 (Sheldrick, 2008)'
_diffrn_ambient_temperature 173(2)
_diffrn_measured_fraction_theta_full 0.993
_diffrn_measured_fraction_theta_max 0.993
_diffrn_measurement_device_type 'Bruker APEX-II CCD'
_diffrn_measurement_method '\w scans'
_diffrn_radiation_monochromator graphite
_diffrn_radiation_source 'fine-focus sealed tube'
_diffrn_radiation_type MoK\a
_diffrn_radiation_wavelength 0.71073
_diffrn_reflns_av_R_equivalents 0.0356
_diffrn_reflns_av_sigmaI/netI 0.0521
_diffrn_reflns_limit_h_max 18
_diffrn_reflns_limit_h_min -18
_diffrn_reflns_limit_k_max 27
_diffrn_reflns_limit_k_min -27
_diffrn_reflns_limit_l_max 32
_diffrn_reflns_limit_l_min -32
_diffrn_reflns_number 63501
_diffrn_reflns_theta_full 26.58
_diffrn_reflns_theta_max 26.58
_diffrn_reflns_theta_min 0.96
_exptl_absorpt_coefficient_mu 1.863
_exptl_absorpt_correction_T_max 0.8900
_exptl_absorpt_correction_T_min 0.4877
_exptl_absorpt_correction_type multi-scan
_exptl_absorpt_process_details 'SADABS (Sheldrick, 2008)'
_exptl_crystal_colour yellow
_exptl_crystal_density_diffrn 1.445
_exptl_crystal_density_method 'not measured'
_exptl_crystal_description plate
_exptl_crystal_F_000 3494
_exptl_crystal_size_max 0.45
_exptl_crystal_size_mid 0.21
_exptl_crystal_size_min 0.06
_refine_diff_density_max 0.726
_refine_diff_density_min -0.553
_refine_diff_density_rms 0.079
_refine_ls_extinction_method none
_refine_ls_goodness_of_fit_ref 1.010
_refine_ls_hydrogen_treatment constr
_refine_ls_matrix_type full
_refine_ls_number_parameters 1657
_refine_ls_number_reflns 32339
_refine_ls_number_restraints 20
_refine_ls_restrained_S_all 1.012
_refine_ls_R_factor_all 0.0633
_refine_ls_R_factor_gt 0.0366
_refine_ls_shift/su_max 0.009
_refine_ls_shift/su_mean 0.001
_refine_ls_structure_factor_coef Fsqd
_refine_ls_weighting_details 'calc w=1/[\s^2^(Fo^2^)+(0.0510P)^2^+0.0000P] where P=(Fo^2^+2Fc^2^)/3'
_refine_ls_weighting_scheme calc
_refine_ls_wR_factor_gt 0.0861
_refine_ls_wR_factor_ref 0.0997
_reflns_number_gt 23223
_reflns_number_total 32339
_reflns_threshold_expression I>2\s(I)
_cod_data_source_file om1002478_si_002.cif
_cod_data_source_block 2
_cod_depositor_comments
;
The following automatic conversions were performed:

'_symmetry_cell_setting' value 'Triclinic' changed to 'triclinic'
according to /home/saulius/struct/CIF-dictionaries/cif_core.dic
dictionary named 'cif_core.dic' version 2.4.1 from 2010-06-29.

Automatic conversion script
Id: cif_fix_values 1715 2011-07-08 13:25:40Z adriana 
;
_cod_database_code 4066006

loop_
_symmetry_equiv_pos_as_xyz
'x, y, z'
'-x, -y, -z'

loop_
_atom_site_label
_atom_site_type_symbol
_atom_site_fract_x
_atom_site_fract_y
_atom_site_fract_z
_atom_site_U_iso_or_equiv
_atom_site_adp_type
_atom_site_occupancy
_atom_site_symmetry_multiplicity
_atom_site_calc_flag
_atom_site_refinement_flags
_atom_site_disorder_assembly
_atom_site_disorder_group
Cu1A Cu 0.18016(3) 0.252149(19) 0.489835(16) 0.03353(10) Uani 1 1 d . . .
Cu2A Cu 0.14873(3) 0.229005(16) 0.376995(14) 0.02413(9) Uani 1 1 d . . .
Cu3A Cu -0.03078(3) 0.225672(16) 0.346371(14) 0.02316(8) Uani 1 1 d . . .
Cu4A Cu -0.11166(3) 0.240219(18) 0.437994(16) 0.03203(10) Uani 1 1 d . . .
Cu5A Cu 0.02432(3) 0.170665(18) 0.430733(15) 0.02819(9) Uani 1 1 d . . .
Cu6A Cu 0.05722(3) 0.309012(17) 0.439930(15) 0.02726(9) Uani 1 1 d . . .
Cl1A Cl 0.08995(7) 0.17873(4) 0.51301(3) 0.0465(2) Uani 1 1 d . . .
Cl2A Cl -0.04573(6) 0.32712(4) 0.49238(3) 0.0385(2) Uani 1 1 d . . .
P1A P 0.25988(6) 0.35820(4) 0.44096(3) 0.02632(18) Uani 1 1 d . . .
P2A P 0.09341(6) 0.34629(3) 0.34308(3) 0.02306(17) Uani 1 1 d . . .
P3A P -0.16344(6) 0.11351(4) 0.36140(3) 0.02406(17) Uani 1 1 d . . .
P4A P 0.03688(6) 0.09757(4) 0.32936(3) 0.02355(17) Uani 1 1 d . . .
Si1A Si 0.37610(7) 0.32166(5) 0.53615(4) 0.0366(2) Uani 1 1 d . . .
Si2A Si -0.11602(7) 0.32350(4) 0.29216(4) 0.0296(2) Uani 1 1 d . . .
Si3A Si -0.28729(7) 0.15819(4) 0.44212(4) 0.0354(2) Uani 1 1 d . . .
Si4A Si 0.25067(7) 0.12464(4) 0.33463(4) 0.0342(2) Uani 1 1 d . . .
N1A N 0.27859(18) 0.31760(12) 0.48671(10) 0.0287(6) Uani 1 1 d . . .
N2A N -0.01335(17) 0.30707(11) 0.32794(10) 0.0241(6) Uani 1 1 d . . .
N3A N -0.19647(18) 0.16410(12) 0.40549(10) 0.0278(6) Uani 1 1 d . . .
N4A N 0.14132(18) 0.13966(11) 0.34979(10) 0.0257(6) Uani 1 1 d . . .
C1A C 0.1561(2) 0.32068(13) 0.39624(12) 0.0245(7) Uani 1 1 d . . .
C2A C -0.0454(2) 0.13904(13) 0.35719(11) 0.0226(6) Uani 1 1 d . . .
C11A C 0.3666(2) 0.36636(16) 0.41081(14) 0.0329(8) Uani 1 1 d . . .
C12A C 0.3753(3) 0.31952(17) 0.36864(15) 0.0409(9) Uani 1 1 d . . .
H12A H 0.3230 0.2868 0.3529 0.049 Uiso 1 1 calc R . .
C13A C 0.4603(3) 0.3203(2) 0.34932(18) 0.0581(12) Uani 1 1 d . . .
H13A H 0.4658 0.2881 0.3203 0.070 Uiso 1 1 calc R . .
C14A C 0.5364(3) 0.3674(2) 0.3719(2) 0.0650(13) Uani 1 1 d . . .
H14A H 0.5944 0.3675 0.3587 0.078 Uiso 1 1 calc R . .
C15A C 0.5285(3) 0.4142(2) 0.41352(19) 0.0581(12) Uani 1 1 d . . .
H15A H 0.5810 0.4470 0.4287 0.070 Uiso 1 1 calc R . .
C16A C 0.4450(3) 0.41403(18) 0.43351(16) 0.0457(9) Uani 1 1 d . . .
H16A H 0.4405 0.4463 0.4628 0.055 Uiso 1 1 calc R . .
C17A C 0.3434(4) 0.2624(3) 0.5769(2) 0.122(3) Uani 1 1 d . . .
H17A H 0.2879 0.2723 0.5925 0.146 Uiso 1 1 calc R . .
H17B H 0.3969 0.2638 0.6055 0.146 Uiso 1 1 calc R . .
H17C H 0.3283 0.2199 0.5541 0.146 Uiso 1 1 calc R . .
C18A C 0.4800(3) 0.2972(3) 0.50953(18) 0.0764(15) Uani 1 1 d . . .
H18A H 0.5019 0.3267 0.4878 0.092 Uiso 1 1 calc R . .
H18B H 0.4622 0.2544 0.4874 0.092 Uiso 1 1 calc R . .
H18C H 0.5311 0.2975 0.5392 0.092 Uiso 1 1 calc R . .
C19A C 0.4121(5) 0.3990(3) 0.5804(2) 0.141(3) Uani 1 1 d . . .
H19A H 0.4299 0.4307 0.5596 0.169 Uiso 1 1 calc R . .
H19B H 0.4667 0.3977 0.6075 0.169 Uiso 1 1 calc R . .
H19C H 0.3592 0.4103 0.5979 0.169 Uiso 1 1 calc R . .
C21A C 0.2514(2) 0.43996(14) 0.47090(13) 0.0315(8) Uani 1 1 d . . .
C22A C 0.2140(2) 0.45077(16) 0.51717(14) 0.0378(8) Uani 1 1 d . . .
H22A H 0.1954 0.4165 0.5334 0.045 Uiso 1 1 calc R . .
C23A C 0.2035(3) 0.51200(18) 0.54001(16) 0.0466(10) Uani 1 1 d . . .
H23A H 0.1777 0.5194 0.5718 0.056 Uiso 1 1 calc R . .
C24A C 0.2304(3) 0.56172(17) 0.51665(18) 0.0530(11) Uani 1 1 d . . .
H24A H 0.2239 0.6034 0.5327 0.064 Uiso 1 1 calc R . .
C25A C 0.2664(3) 0.55152(17) 0.47067(17) 0.0494(10) Uani 1 1 d . . .
H25A H 0.2844 0.5860 0.4545 0.059 Uiso 1 1 calc R . .
C26A C 0.2769(2) 0.49040(15) 0.44733(14) 0.0372(8) Uani 1 1 d . . .
H26A H 0.3017 0.4833 0.4152 0.045 Uiso 1 1 calc R . .
C27A C -0.0999(3) 0.39714(17) 0.26468(15) 0.0476(10) Uani 1 1 d . . .
H27A H -0.0734 0.4335 0.2939 0.057 Uiso 1 1 calc R . .
H27B H -0.1615 0.4036 0.2466 0.057 Uiso 1 1 calc R . .
H27C H -0.0562 0.3929 0.2391 0.057 Uiso 1 1 calc R . .
C28A C -0.1668(3) 0.25754(17) 0.23366(14) 0.0441(9) Uani 1 1 d . . .
H28A H -0.1768 0.2175 0.2459 0.053 Uiso 1 1 calc R . .
H28B H -0.1225 0.2548 0.2084 0.053 Uiso 1 1 calc R . .
H28C H -0.2277 0.2657 0.2161 0.053 Uiso 1 1 calc R . .
C29A C -0.2052(3) 0.3302(2) 0.33723(15) 0.0491(10) Uani 1 1 d . . .
H29A H -0.1800 0.3647 0.3682 0.059 Uiso 1 1 calc R . .
H29B H -0.2183 0.2903 0.3493 0.059 Uiso 1 1 calc R . .
H29C H -0.2641 0.3391 0.3179 0.059 Uiso 1 1 calc R . .
C31A C 0.0857(2) 0.43035(13) 0.35838(12) 0.0259(7) Uani 1 1 d . . .
C32A C 0.0425(2) 0.45100(14) 0.40164(13) 0.0297(7) Uani 1 1 d . . .
H32A H 0.0205 0.4217 0.4219 0.036 Uiso 1 1 calc R . .
C33A C 0.0315(2) 0.51378(15) 0.41533(13) 0.0349(8) Uani 1 1 d . . .
H33A H 0.0017 0.5272 0.4448 0.042 Uiso 1 1 calc R . .
C34A C 0.0636(3) 0.55707(16) 0.38640(14) 0.0420(9) Uani 1 1 d . . .
H34A H 0.0568 0.6003 0.3961 0.050 Uiso 1 1 calc R . .
C35A C 0.1056(3) 0.53685(16) 0.34344(14) 0.0430(9) Uani 1 1 d . . .
H35A H 0.1272 0.5663 0.3232 0.052 Uiso 1 1 calc R . .
C36A C 0.1167(2) 0.47389(15) 0.32927(13) 0.0344(8) Uani 1 1 d . . .
H36A H 0.1457 0.4606 0.2994 0.041 Uiso 1 1 calc R . .
C37A C -0.3305(3) 0.23587(19) 0.45154(19) 0.0620(12) Uani 1 1 d . . .
H37A H -0.2772 0.2697 0.4687 0.074 Uiso 1 1 calc R . .
H37B H -0.3792 0.2351 0.4741 0.074 Uiso 1 1 calc R . .
H37C H -0.3577 0.2435 0.4167 0.074 Uiso 1 1 calc R . .
C38A C -0.3905(3) 0.0951(2) 0.40988(17) 0.0614(12) Uani 1 1 d . . .
H38A H -0.4163 0.1023 0.3747 0.074 Uiso 1 1 calc R . .
H38B H -0.4398 0.0962 0.4321 0.074 Uiso 1 1 calc R . .
H38C H -0.3698 0.0537 0.4059 0.074 Uiso 1 1 calc R . .
C39A C -0.2404(3) 0.1440(2) 0.50881(15) 0.0626(12) Uani 1 1 d . . .
H39A H -0.1859 0.1769 0.5262 0.075 Uiso 1 1 calc R . .
H39B H -0.2202 0.1024 0.5048 0.075 Uiso 1 1 calc R . .
H39C H -0.2903 0.1452 0.5307 0.075 Uiso 1 1 calc R . .
C41A C 0.1499(2) 0.33296(14) 0.28447(12) 0.0273(7) Uani 1 1 d . . .
C42A C 0.1071(2) 0.28376(15) 0.24201(13) 0.0342(8) Uani 1 1 d . . .
H42A H 0.0470 0.2603 0.2427 0.041 Uiso 1 1 calc R . .
C43A C 0.1521(3) 0.26864(18) 0.19828(14) 0.0471(10) Uani 1 1 d . . .
H43A H 0.1229 0.2345 0.1697 0.057 Uiso 1 1 calc R . .
C44A C 0.2378(3) 0.30248(18) 0.19627(15) 0.0477(10) Uani 1 1 d . . .
H44A H 0.2675 0.2922 0.1662 0.057 Uiso 1 1 calc R . .
C45A C 0.2811(3) 0.35161(17) 0.23804(15) 0.0419(9) Uani 1 1 d . . .
H45A H 0.3406 0.3752 0.2366 0.050 Uiso 1 1 calc R . .
C46A C 0.2382(2) 0.36670(15) 0.28219(14) 0.0342(8) Uani 1 1 d . . .
H46A H 0.2691 0.4001 0.3110 0.041 Uiso 1 1 calc R . .
C47A C 0.2654(3) 0.03950(17) 0.32017(17) 0.0530(11) Uani 1 1 d . . .
H47A H 0.2185 0.0166 0.2889 0.064 Uiso 1 1 calc R . .
H47B H 0.2558 0.0209 0.3511 0.064 Uiso 1 1 calc R . .
H47C H 0.3296 0.0364 0.3129 0.064 Uiso 1 1 calc R . .
C48A C 0.2742(3) 0.15680(18) 0.27513(15) 0.0460(9) Uani 1 1 d . . .
H48A H 0.2674 0.2016 0.2809 0.055 Uiso 1 1 calc R . .
H48B H 0.2286 0.1332 0.2436 0.055 Uiso 1 1 calc R . .
H48C H 0.3390 0.1525 0.2695 0.055 Uiso 1 1 calc R . .
C49A C 0.3423(3) 0.16358(17) 0.39439(16) 0.0469(10) Uani 1 1 d . . .
H49A H 0.3379 0.2087 0.4036 0.056 Uiso 1 1 calc R . .
H49B H 0.4057 0.1588 0.3865 0.056 Uiso 1 1 calc R . .
H49C H 0.3314 0.1437 0.4245 0.056 Uiso 1 1 calc R . .
C51A C -0.2427(2) 0.10581(14) 0.29763(12) 0.0281(7) Uani 1 1 d . . .
C52A C -0.3155(2) 0.14134(17) 0.29410(14) 0.0387(8) Uani 1 1 d . . .
H52A H -0.3242 0.1697 0.3249 0.046 Uiso 1 1 calc R . .
C53A C -0.3760(3) 0.1356(2) 0.24573(16) 0.0520(10) Uani 1 1 d . . .
H53A H -0.4260 0.1599 0.2436 0.062 Uiso 1 1 calc R . .
C54A C -0.3637(3) 0.0949(2) 0.20080(16) 0.0533(11) Uani 1 1 d . . .
H54A H -0.4049 0.0913 0.1678 0.064 Uiso 1 1 calc R . .
C55A C -0.2917(3) 0.05955(18) 0.20383(14) 0.0460(10) Uani 1 1 d . . .
H55A H -0.2828 0.0316 0.1729 0.055 Uiso 1 1 calc R . .
C56A C -0.2324(3) 0.06467(15) 0.25197(13) 0.0363(8) Uani 1 1 d . . .
H56A H -0.1834 0.0395 0.2539 0.044 Uiso 1 1 calc R . .
C61A C -0.1833(2) 0.03553(14) 0.37729(12) 0.0259(7) Uani 1 1 d . . .
C62A C -0.1290(2) 0.02528(15) 0.42353(13) 0.0302(7) Uani 1 1 d . . .
H62A H -0.0823 0.0586 0.4451 0.036 Uiso 1 1 calc R . .
C63A C -0.1424(3) -0.03278(16) 0.43820(14) 0.0374(8) Uani 1 1 d . . .
H63A H -0.1039 -0.0395 0.4691 0.045 Uiso 1 1 calc R . .
C64A C -0.2121(3) -0.08130(17) 0.40770(15) 0.0448(9) Uani 1 1 d . . .
H64A H -0.2217 -0.1211 0.4179 0.054 Uiso 1 1 calc R . .
C65A C -0.2669(3) -0.07162(16) 0.36284(15) 0.0431(9) Uani 1 1 d . . .
H65A H -0.3146 -0.1049 0.3421 0.052 Uiso 1 1 calc R . .
C66A C -0.2535(2) -0.01360(15) 0.34717(14) 0.0341(8) Uani 1 1 d . . .
H66A H -0.2920 -0.0075 0.3160 0.041 Uiso 1 1 calc R . .
C71A C 0.0368(2) 0.02084(14) 0.34832(12) 0.0268(7) Uani 1 1 d . . .
C72A C 0.0968(2) 0.01828(15) 0.39496(13) 0.0343(8) Uani 1 1 d . . .
H72A H 0.1369 0.0556 0.4153 0.041 Uiso 1 1 calc R . .
C73A C 0.0984(3) -0.03805(18) 0.41173(15) 0.0476(10) Uani 1 1 d . . .
H73A H 0.1405 -0.0396 0.4433 0.057 Uiso 1 1 calc R . .
C74A C 0.0389(3) -0.09267(17) 0.38287(16) 0.0491(10) Uani 1 1 d . . .
H74A H 0.0400 -0.1315 0.3946 0.059 Uiso 1 1 calc R . .
C75A C -0.0215(3) -0.09049(16) 0.33739(15) 0.0430(9) Uani 1 1 d . . .
H75A H -0.0623 -0.1279 0.3176 0.052 Uiso 1 1 calc R . .
C76A C -0.0235(2) -0.03403(15) 0.32002(13) 0.0340(8) Uani 1 1 d . . .
H76A H -0.0662 -0.0328 0.2887 0.041 Uiso 1 1 calc R . .
C81A C 0.0132(2) 0.07922(14) 0.25603(12) 0.0287(7) Uani 1 1 d . . .
C82A C -0.0271(3) 0.12175(16) 0.22961(13) 0.0386(9) Uani 1 1 d . . .
H82A H -0.0464 0.1575 0.2496 0.046 Uiso 1 1 calc R . .
C83A C -0.0399(3) 0.11316(19) 0.17468(15) 0.0568(12) Uani 1 1 d . . .
H83A H -0.0673 0.1431 0.1574 0.068 Uiso 1 1 calc R . .
C84A C -0.0134(4) 0.0620(2) 0.14501(15) 0.0624(13) Uani 1 1 d . . .
H84A H -0.0232 0.0557 0.1072 0.075 Uiso 1 1 calc R . .
C85A C 0.0278(3) 0.01949(19) 0.17062(15) 0.0592(12) Uani 1 1 d . . .
H85A H 0.0469 -0.0159 0.1501 0.071 Uiso 1 1 calc R . .
C86A C 0.0417(3) 0.02738(16) 0.22552(13) 0.0397(9) Uani 1 1 d . . .
H86A H 0.0705 -0.0023 0.2425 0.048 Uiso 1 1 calc R . .
Cu1B Cu 0.25905(3) 0.74748(2) 0.033514(16) 0.03667(11) Uani 1 1 d . . .
Cu2B Cu 0.30654(3) 0.774605(17) 0.146346(15) 0.02493(9) Uani 1 1 d . . .
Cu3B Cu 0.39958(3) 0.686831(17) 0.171729(15) 0.02562(9) Uani 1 1 d . . .
Cu4B Cu 0.40372(3) 0.602790(19) 0.078237(18) 0.03972(11) Uani 1 1 d . . .
Cu5B Cu 0.24738(3) 0.651971(18) 0.089411(15) 0.03191(10) Uani 1 1 d . . .
Cu6B Cu 0.42288(3) 0.726696(18) 0.080747(15) 0.03101(10) Uani 1 1 d . . .
Cl1B Cl 0.17741(8) 0.65400(5) 0.00980(4) 0.0573(3) Uani 1 1 d . . .
Cl2B Cl 0.47084(8) 0.65409(4) 0.02661(4) 0.0523(3) Uani 1 1 d . . .
P1B P 0.40903(6) 0.86084(4) 0.08078(3) 0.02571(18) Uani 1 1 d . . .
P2B P 0.51990(6) 0.81226(4) 0.17574(3) 0.02528(17) Uani 1 1 d . . .
P3B P 0.28743(6) 0.55438(4) 0.15426(3) 0.02691(18) Uani 1 1 d . . .
P4B P 0.19637(6) 0.67543(4) 0.19256(3) 0.02501(18) Uani 1 1 d . . .
Si1B Si 0.25851(8) 0.86505(5) -0.01311(4) 0.0413(2) Uani 1 1 d . . .
Si2B Si 0.61132(7) 0.70871(5) 0.21820(4) 0.0369(2) Uani 1 1 d . . .
Si3B Si 0.36871(8) 0.46630(5) 0.07186(5) 0.0466(3) Uani 1 1 d . . .
Si4B Si 0.13409(7) 0.80336(4) 0.19294(4) 0.0358(2) Uani 1 1 d . . .
N1B N 0.31563(18) 0.83174(12) 0.03588(10) 0.0300(6) Uani 1 1 d . . .
N2B N 0.51971(18) 0.74222(12) 0.18855(10) 0.0284(6) Uani 1 1 d . . .
N3B N 0.3498(2) 0.53716(12) 0.10880(11) 0.0348(7) Uani 1 1 d . . .
N4B N 0.19776(18) 0.74295(11) 0.17466(10) 0.0265(6) Uani 1 1 d . . .
C1B C 0.4232(2) 0.81027(14) 0.12519(12) 0.0240(7) Uani 1 1 d . . .
C2B C 0.2756(2) 0.63414(14) 0.16139(12) 0.0244(7) Uani 1 1 d . . .
C11B C 0.3956(2) 0.94088(15) 0.11109(13) 0.0306(7) Uani 1 1 d . . .
C12B C 0.3460(3) 0.94860(16) 0.15296(14) 0.0382(8) Uani 1 1 d . . .
H12B H 0.3273 0.9133 0.1680 0.046 Uiso 1 1 calc R . .
C13B C 0.3231(3) 1.00707(19) 0.17331(16) 0.0513(10) Uani 1 1 d . . .
H13B H 0.2883 1.0116 0.2018 0.062 Uiso 1 1 calc R . .
C14B C 0.3511(3) 1.05869(18) 0.15191(17) 0.0542(11) Uani 1 1 d . . .
H14B H 0.3358 1.0989 0.1658 0.065 Uiso 1 1 calc R . .
C15B C 0.4007(3) 1.05212(17) 0.11104(16) 0.0485(10) Uani 1 1 d . . .
H15B H 0.4203 1.0879 0.0968 0.058 Uiso 1 1 calc R . .
C16B C 0.4228(2) 0.99358(15) 0.08996(14) 0.0357(8) Uani 1 1 d . . .
H16B H 0.4566 0.9894 0.0610 0.043 Uiso 1 1 calc R . .
C17B C 0.1693(4) 0.8007(2) -0.05919(18) 0.0815(17) Uani 1 1 d . . .
H17D H 0.1251 0.7819 -0.0389 0.098 Uiso 1 1 calc R . .
H17E H 0.2022 0.7680 -0.0761 0.098 Uiso 1 1 calc R . .
H17F H 0.1339 0.8184 -0.0867 0.098 Uiso 1 1 calc R . .
C18B C 0.1931(3) 0.9280(2) 0.01445(17) 0.0589(12) Uani 1 1 d . . .
H18D H 0.1498 0.9111 0.0361 0.071 Uiso 1 1 calc R . .
H18E H 0.1565 0.9421 -0.0150 0.071 Uiso 1 1 calc R . .
H18F H 0.2386 0.9639 0.0367 0.071 Uiso 1 1 calc R . .
C19B C 0.3398(3) 0.8988(2) -0.05433(16) 0.0621(12) Uani 1 1 d . . .
H19D H 0.3879 0.9327 -0.0314 0.075 Uiso 1 1 calc R . .
H19E H 0.3030 0.9160 -0.0817 0.075 Uiso 1 1 calc R . .
H19F H 0.3712 0.8654 -0.0715 0.075 Uiso 1 1 calc R . .
C21B C 0.5123(2) 0.87049(15) 0.04830(13) 0.0320(8) Uani 1 1 d . . .
C22B C 0.5150(3) 0.82402(18) 0.00403(14) 0.0421(9) Uani 1 1 d . . .
H22B H 0.4626 0.7907 -0.0092 0.051 Uiso 1 1 calc R . .
C23B C 0.5939(3) 0.8261(2) -0.02093(16) 0.0572(11) Uani 1 1 d . . .
H23B H 0.5960 0.7939 -0.0507 0.069 Uiso 1 1 calc R . .
C24B C 0.6690(3) 0.8750(2) -0.00223(19) 0.0651(13) Uani 1 1 d . . .
H24B H 0.7222 0.8770 -0.0199 0.078 Uiso 1 1 calc R . .
C25B C 0.6681(3) 0.9206(2) 0.04146(18) 0.0560(11) Uani 1 1 d . . .
H25B H 0.7208 0.9538 0.0543 0.067 Uiso 1 1 calc R . .
C26B C 0.5902(3) 0.91838(17) 0.06708(15) 0.0414(9) Uani 1 1 d . . .
H26B H 0.5901 0.9499 0.0977 0.050 Uiso 1 1 calc R . .
C27B C 0.7220(3) 0.7651(2) 0.25006(18) 0.0637(13) Uani 1 1 d . . .
H27D H 0.7074 0.7987 0.2769 0.076 Uiso 1 1 calc R . .
H27E H 0.7489 0.7839 0.2228 0.076 Uiso 1 1 calc R . .
H27F H 0.7682 0.7425 0.2673 0.076 Uiso 1 1 calc R . .
C28B C 0.5691(3) 0.6719(2) 0.27173(16) 0.0550(11) Uani 1 1 d . . .
H28D H 0.5533 0.7046 0.2989 0.066 Uiso 1 1 calc R . .
H28E H 0.6192 0.6516 0.2882 0.066 Uiso 1 1 calc R . .
H28F H 0.5124 0.6400 0.2563 0.066 Uiso 1 1 calc R . .
C29B C 0.6405(3) 0.6448(2) 0.16763(17) 0.0623(12) Uani 1 1 d . . .
H29D H 0.6631 0.6631 0.1390 0.075 Uiso 1 1 calc R . .
H29E H 0.5834 0.6131 0.1527 0.075 Uiso 1 1 calc R . .
H29F H 0.6902 0.6247 0.1847 0.075 Uiso 1 1 calc R . .
C31B C 0.6358(2) 0.83705(15) 0.15907(13) 0.0302(7) Uani 1 1 d . . .
C32B C 0.6616(2) 0.79736(16) 0.11686(14) 0.0363(8) Uani 1 1 d . . .
H32B H 0.6175 0.7617 0.0968 0.044 Uiso 1 1 calc R . .
C33B C 0.7510(3) 0.80943(19) 0.10387(16) 0.0483(10) Uani 1 1 d . . .
H33B H 0.7676 0.7821 0.0749 0.058 Uiso 1 1 calc R . .
C34B C 0.8160(3) 0.8610(2) 0.13274(16) 0.0504(10) Uani 1 1 d . . .
H34B H 0.8773 0.8693 0.1238 0.060 Uiso 1 1 calc R . .
C35B C 0.7912(3) 0.90034(19) 0.17464(16) 0.0475(10) Uani 1 1 d . . .
H35B H 0.8359 0.9358 0.1946 0.057 Uiso 1 1 calc R . .
C36B C 0.7020(2) 0.88879(16) 0.18808(14) 0.0360(8) Uani 1 1 d . . .
H36B H 0.6859 0.9163 0.2172 0.043 Uiso 1 1 calc R . .
C37B C 0.4997(3) 0.4753(2) 0.07318(19) 0.0663(13) Uani 1 1 d . . .
H37D H 0.5201 0.4339 0.0715 0.080 Uiso 1 1 calc R . .
H37E H 0.5330 0.5042 0.1063 0.080 Uiso 1 1 calc R . .
H37F H 0.5149 0.4926 0.0425 0.080 Uiso 1 1 calc R . .
C38B C 0.3308(4) 0.39424(18) 0.09822(19) 0.0704(14) Uani 1 1 d . . .
H38D H 0.3367 0.3563 0.0728 0.085 Uiso 1 1 calc R . .
H38E H 0.2645 0.3926 0.1031 0.085 Uiso 1 1 calc R . .
H38F H 0.3713 0.3961 0.1326 0.085 Uiso 1 1 calc R . .
C39B C 0.3029(3) 0.4547(2) 0.00227(16) 0.0658(13) Uani 1 1 d . . .
H39D H 0.2801 0.4094 -0.0119 0.079 Uiso 1 1 calc R . .
H39E H 0.3455 0.4710 -0.0200 0.079 Uiso 1 1 calc R . .
H39F H 0.2487 0.4774 0.0022 0.079 Uiso 1 1 calc R . .
C41B C 0.5107(2) 0.86751(15) 0.23569(12) 0.0293(7) Uani 1 1 d . . .
C42B C 0.4842(2) 0.84390(17) 0.27863(13) 0.0382(8) Uani 1 1 d . . .
H42B H 0.4784 0.7997 0.2778 0.046 Uiso 1 1 calc R . .
C43B C 0.4662(3) 0.8843(2) 0.32283(15) 0.0487(10) Uani 1 1 d . . .
H43B H 0.4475 0.8676 0.3518 0.058 Uiso 1 1 calc R . .
C44B C 0.4752(3) 0.94864(19) 0.32469(16) 0.0494(10) Uani 1 1 d . . .
H44B H 0.4624 0.9762 0.3548 0.059 Uiso 1 1 calc R . .
C45B C 0.5027(3) 0.97272(17) 0.28295(16) 0.0449(10) Uani 1 1 d . . .
H45B H 0.5108 1.0172 0.2848 0.054 Uiso 1 1 calc R . .
C46B C 0.5188(2) 0.93295(15) 0.23807(14) 0.0350(8) Uani 1 1 d . . .
H46B H 0.5353 0.9501 0.2088 0.042 Uiso 1 1 calc R . .
C47B C 0.0151(3) 0.77944(19) 0.21057(18) 0.0566(12) Uani 1 1 d . . .
H47D H -0.0248 0.7487 0.1805 0.068 Uiso 1 1 calc R . .
H47E H -0.0155 0.8169 0.2184 0.068 Uiso 1 1 calc R . .
H47F H 0.0234 0.7603 0.2420 0.068 Uiso 1 1 calc R . .
C48B C 0.2047(3) 0.86184(18) 0.25171(16) 0.0569(11) Uani 1 1 d . . .
H48D H 0.2677 0.8759 0.2442 0.068 Uiso 1 1 calc R . .
H48E H 0.2115 0.8420 0.2829 0.068 Uiso 1 1 calc R . .
H48F H 0.1720 0.8984 0.2591 0.068 Uiso 1 1 calc R . .
C49B C 0.1118(3) 0.84185(19) 0.13450(18) 0.0561(11) Uani 1 1 d . . .
H49D H 0.0743 0.8107 0.1039 0.067 Uiso 1 1 calc R . .
H49E H 0.1726 0.8583 0.1255 0.067 Uiso 1 1 calc R . .
H49F H 0.0767 0.8768 0.1434 0.067 Uiso 1 1 calc R . .
C51B C 0.3448(2) 0.53617(14) 0.21591(13) 0.0316(8) Uani 1 1 d . . .
C52B C 0.4284(3) 0.51074(17) 0.21713(17) 0.0484(10) Uani 1 1 d . . .
H52B H 0.4565 0.5045 0.1861 0.058 Uiso 1 1 calc R . .
C53B C 0.4714(3) 0.4943(2) 0.2633(2) 0.0684(14) Uani 1 1 d . . .
H53B H 0.5269 0.4752 0.2634 0.082 Uiso 1 1 calc R . .
C54B C 0.4330(4) 0.5059(2) 0.3087(2) 0.0707(16) Uani 1 1 d . . .
H54B H 0.4627 0.4952 0.3404 0.085 Uiso 1 1 calc R . .
C55B C 0.3518(3) 0.53300(18) 0.30904(15) 0.0540(12) Uani 1 1 d . . .
H55B H 0.3267 0.5419 0.3410 0.065 Uiso 1 1 calc R . .
C56B C 0.3073(3) 0.54714(15) 0.26251(14) 0.0377(8) Uani 1 1 d . . .
H56B H 0.2503 0.5646 0.2624 0.045 Uiso 1 1 calc R . .
C61B C 0.1748(2) 0.49968(14) 0.13704(13) 0.0298(7) Uani 1 1 d . . .
C62B C 0.1134(2) 0.50083(16) 0.09009(13) 0.0370(8) Uani 1 1 d . . .
H62B H 0.1287 0.5319 0.0699 0.044 Uiso 1 1 calc R . .
C63B C 0.0307(3) 0.45737(17) 0.07281(15) 0.0453(9) Uani 1 1 d . . .
H63B H -0.0108 0.4586 0.0410 0.054 Uiso 1 1 calc R . .
C64B C 0.0084(3) 0.41178(17) 0.10215(15) 0.0454(9) Uani 1 1 d . . .
H64B H -0.0487 0.3820 0.0905 0.054 Uiso 1 1 calc R . .
C65B C 0.0682(3) 0.40963(16) 0.14775(15) 0.0414(9) Uani 1 1 d . . .
H65B H 0.0529 0.3781 0.1675 0.050 Uiso 1 1 calc R . .
C66B C 0.1519(2) 0.45366(15) 0.16555(13) 0.0340(8) Uani 1 1 d . . .
H66B H 0.1931 0.4520 0.1973 0.041 Uiso 1 1 calc R . .
C71B C 0.0762(2) 0.63089(14) 0.17411(13) 0.0290(7) Uani 1 1 d . . .
C72B C 0.0191(2) 0.63967(17) 0.12871(14) 0.0407(9) Uani 1 1 d . . .
H72B H 0.0425 0.6696 0.1093 0.049 Uiso 1 1 calc R . .
C73B C -0.0711(3) 0.6054(2) 0.11164(17) 0.0559(11) Uani 1 1 d . . .
H73B H -0.1095 0.6119 0.0806 0.067 Uiso 1 1 calc R . .
C74B C -0.1063(3) 0.5617(2) 0.13919(18) 0.0576(11) Uani 1 1 d . . .
H74B H -0.1691 0.5388 0.1275 0.069 Uiso 1 1 calc R . .
C75B C -0.0507(3) 0.55139(18) 0.18323(17) 0.0504(10) Uani 1 1 d . . .
H75B H -0.0743 0.5207 0.2019 0.060 Uiso 1 1 calc R . .
C76B C 0.0405(2) 0.58567(16) 0.20077(14) 0.0352(8) Uani 1 1 d . . .
H76B H 0.0789 0.5781 0.2314 0.042 Uiso 1 1 calc R . .
C81B C 0.2241(2) 0.68987(14) 0.26542(12) 0.0281(7) Uani 1 1 d . . .
C82B C 0.3191(3) 0.69879(17) 0.28977(13) 0.0390(9) Uani 1 1 d . . .
H82B H 0.3667 0.6936 0.2683 0.047 Uiso 1 1 calc R . .
C83B C 0.3454(3) 0.71523(19) 0.34519(15) 0.0508(10) Uani 1 1 d . . .
H83B H 0.4106 0.7216 0.3612 0.061 Uiso 1 1 calc R . .
C84B C 0.2774(3) 0.72229(18) 0.37659(14) 0.0504(10) Uani 1 1 d . . .
H84B H 0.2952 0.7331 0.4143 0.061 Uiso 1 1 calc R . .
C85B C 0.1828(3) 0.71366(18) 0.35320(14) 0.0470(10) Uani 1 1 d . . .
H85B H 0.1355 0.7186 0.3748 0.056 Uiso 1 1 calc R . .
C86B C 0.1572(3) 0.69782(16) 0.29821(14) 0.0385(8) Uani 1 1 d . . .
H86B H 0.0920 0.6923 0.2825 0.046 Uiso 1 1 calc R . .
O1S O 0.9140(3) 0.80899(16) -0.00277(15) 0.0832(10) Uani 1 1 d . . .
O2S O 0.3708(3) 0.6583(2) 0.83426(16) 0.1037(13) Uani 1 1 d . . .
O3S O 0.8162(3) 0.6121(2) 0.33050(18) 0.136(2) Uani 1 1 d D . .
O4S O 0.4902(9) 0.9796(8) 0.4854(6) 0.100(5) Uani 0.50 1 d PDU A -1
C11S C 0.9066(5) 0.7037(3) 0.0055(2) 0.111(2) Uani 1 1 d . . .
H11A H 0.8940 0.6599 -0.0148 0.133 Uiso 1 1 calc R . .
H11B H 0.8611 0.7092 0.0299 0.133 Uiso 1 1 calc R . .
H11C H 0.9714 0.7129 0.0261 0.133 Uiso 1 1 calc R . .
C12S C 0.8967(4) 0.7467(2) -0.0312(2) 0.0849(16) Uani 1 1 d . . .
H12C H 0.9423 0.7410 -0.0561 0.102 Uiso 1 1 calc R . .
H12D H 0.8316 0.7370 -0.0525 0.102 Uiso 1 1 calc R . .
C13S C 0.9106(4) 0.8528(3) -0.0351(3) 0.101(2) Uani 1 1 d . . .
H13C H 0.8482 0.8445 -0.0593 0.121 Uiso 1 1 calc R . .
H13D H 0.9610 0.8501 -0.0572 0.121 Uiso 1 1 calc R . .
C14S C 0.9254(4) 0.9179(3) 0.0008(3) 0.135(3) Uani 1 1 d . . .
H14C H 0.9232 0.9501 -0.0211 0.162 Uiso 1 1 calc R . .
H14D H 0.9874 0.9257 0.0244 0.162 Uiso 1 1 calc R . .
H14E H 0.8751 0.9201 0.0224 0.162 Uiso 1 1 calc R . .
C21S C 0.4749(5) 0.7088(4) 0.7883(4) 0.158(3) Uani 1 1 d . . .
H21A H 0.5258 0.7446 0.7916 0.189 Uiso 1 1 calc R . .
H21B H 0.4208 0.7121 0.7616 0.189 Uiso 1 1 calc R . .
H21C H 0.4982 0.6691 0.7771 0.189 Uiso 1 1 calc R . .
C22S C 0.4456(6) 0.7098(4) 0.8379(3) 0.127(3) Uani 1 1 d . . .
H22C H 0.4233 0.7504 0.8496 0.153 Uiso 1 1 calc R . .
H22D H 0.5003 0.7069 0.8650 0.153 Uiso 1 1 calc R . .
C23S C 0.3418(6) 0.6548(4) 0.8828(3) 0.131(3) Uani 1 1 d . . .
H23C H 0.3135 0.6927 0.8951 0.157 Uiso 1 1 calc R . .
H23D H 0.3978 0.6543 0.9100 0.157 Uiso 1 1 calc R . .
C24S C 0.2729(5) 0.5984(4) 0.8775(3) 0.141(3) Uani 1 1 d . . .
H24C H 0.2528 0.5972 0.9119 0.169 Uiso 1 1 calc R . .
H24D H 0.3016 0.5609 0.8664 0.169 Uiso 1 1 calc R . .
H24E H 0.2175 0.5989 0.8506 0.169 Uiso 1 1 calc R . .
C31S C 0.7260(5) 0.5066(3) 0.3099(4) 0.197(5) Uani 1 1 d D . .
H31A H 0.7111 0.4671 0.2830 0.237 Uiso 1 1 calc R . .
H31B H 0.6671 0.5229 0.3150 0.237 Uiso 1 1 calc R . .
H31C H 0.7573 0.4986 0.3438 0.237 Uiso 1 1 calc R . .
C32S C 0.7911(5) 0.5546(2) 0.2915(3) 0.171(4) Uani 1 1 d D . .
H32C H 0.8494 0.5374 0.2848 0.205 Uiso 1 1 calc R . .
H32D H 0.7592 0.5631 0.2576 0.205 Uiso 1 1 calc R . .
C33S C 0.8874(5) 0.6541(2) 0.3171(2) 0.158(4) Uani 1 1 d D . .
H33C H 0.8646 0.6633 0.2817 0.190 Uiso 1 1 calc R . .
H33D H 0.9447 0.6340 0.3147 0.190 Uiso 1 1 calc R . .
C34S C 0.9129(4) 0.7155(3) 0.3584(2) 0.130(3) Uani 1 1 d D . .
H34C H 0.9632 0.7436 0.3486 0.156 Uiso 1 1 calc R . .
H34D H 0.9353 0.7064 0.3934 0.156 Uiso 1 1 calc R . .
H34E H 0.8566 0.7361 0.3599 0.156 Uiso 1 1 calc R . .
C41S C 0.5995(11) 0.9049(7) 0.4811(6) 0.176(9) Uani 0.50 1 d PD A -1
H41A H 0.6442 0.8889 0.5058 0.211 Uiso 0.50 1 calc PR A -1
H41B H 0.6261 0.9087 0.4490 0.211 Uiso 0.50 1 calc PR A -1
H41C H 0.5391 0.8755 0.4713 0.211 Uiso 0.50 1 calc PR A -1
C42S C 0.5822(7) 0.9702(6) 0.5084(6) 0.106(6) Uani 0.50 1 d PD A -1
H42C H 0.5860 0.9723 0.5472 0.127 Uiso 0.50 1 calc PR A -1
H42D H 0.6314 1.0037 0.5033 0.127 Uiso 0.50 1 calc PR A -1
C43S C 0.4665(10) 1.0362(8) 0.5137(8) 0.128(11) Uani 0.50 1 d PD A -1
H43C H 0.5105 1.0733 0.5099 0.154 Uiso 0.50 1 calc PR A -1
H43D H 0.4726 1.0352 0.5522 0.154 Uiso 0.50 1 calc PR A -1
C44S C 0.3641(8) 1.0416(7) 0.4912(8) 0.121(8) Uani 0.50 1 d PD A -1
H44C H 0.3360 1.0649 0.5193 0.146 Uiso 0.50 1 calc PR A -1
H44D H 0.3267 0.9991 0.4781 0.146 Uiso 0.50 1 calc PR A -1
H44E H 0.3640 1.0641 0.4617 0.146 Uiso 0.50 1 calc PR A -1

loop_
_atom_site_aniso_label
_atom_site_aniso_U_11
_atom_site_aniso_U_22
_atom_site_aniso_U_33
_atom_site_aniso_U_23
_atom_site_aniso_U_13
_atom_site_aniso_U_12
Cu1A 0.0355(3) 0.0288(2) 0.0331(2) 0.00826(17) -0.00425(18) 0.00298(18)
Cu2A 0.0247(2) 0.01897(18) 0.0276(2) 0.00238(15) 0.00222(16) 0.00602(15)
Cu3A 0.0247(2) 0.01882(18) 0.02534(19) 0.00428(15) 0.00187(16) 0.00480(15)
Cu4A 0.0333(2) 0.0253(2) 0.0346(2) -0.00097(17) 0.00653(18) 0.00366(17)
Cu5A 0.0319(2) 0.0266(2) 0.0240(2) 0.00295(16) -0.00003(17) 0.00597(17)
Cu6A 0.0276(2) 0.0265(2) 0.0276(2) 0.00498(16) 0.00413(17) 0.00585(16)
Cl1A 0.0602(6) 0.0403(5) 0.0324(5) 0.0158(4) -0.0092(4) -0.0075(4)
Cl2A 0.0417(5) 0.0323(4) 0.0369(5) -0.0072(4) 0.0137(4) 0.0026(4)
P1A 0.0233(4) 0.0225(4) 0.0303(4) 0.0018(3) 0.0001(3) 0.0041(3)
P2A 0.0246(4) 0.0183(4) 0.0261(4) 0.0047(3) 0.0027(3) 0.0050(3)
P3A 0.0255(4) 0.0206(4) 0.0248(4) 0.0036(3) 0.0017(3) 0.0040(3)
P4A 0.0283(5) 0.0186(4) 0.0234(4) 0.0024(3) 0.0035(3) 0.0064(3)
Si1A 0.0275(5) 0.0466(6) 0.0310(5) 0.0026(4) -0.0038(4) 0.0075(4)
Si2A 0.0279(5) 0.0297(5) 0.0314(5) 0.0083(4) -0.0008(4) 0.0091(4)
Si3A 0.0356(6) 0.0334(5) 0.0379(5) 0.0031(4) 0.0139(4) 0.0061(4)
Si4A 0.0304(5) 0.0286(5) 0.0448(6) 0.0035(4) 0.0092(4) 0.0116(4)
N1A 0.0271(15) 0.0288(14) 0.0262(14) 0.0025(11) -0.0038(11) 0.0044(12)
N2A 0.0237(14) 0.0220(13) 0.0262(13) 0.0063(10) 0.0011(11) 0.0045(11)
N3A 0.0257(15) 0.0248(13) 0.0315(15) 0.0019(11) 0.0056(12) 0.0038(11)
N4A 0.0262(15) 0.0198(13) 0.0301(14) 0.0012(11) 0.0040(11) 0.0072(11)
C1A 0.0210(17) 0.0217(15) 0.0304(17) 0.0054(13) 0.0021(13) 0.0042(13)
C2A 0.0238(17) 0.0192(14) 0.0234(15) 0.0033(12) 0.0006(13) 0.0044(12)
C11A 0.0233(18) 0.0355(19) 0.042(2) 0.0138(15) 0.0023(15) 0.0078(15)
C12A 0.033(2) 0.042(2) 0.054(2) 0.0170(18) 0.0153(18) 0.0128(17)
C13A 0.051(3) 0.067(3) 0.070(3) 0.021(2) 0.030(2) 0.029(2)
C14A 0.031(2) 0.085(4) 0.099(4) 0.048(3) 0.028(2) 0.021(2)
C15A 0.026(2) 0.064(3) 0.087(3) 0.033(3) 0.003(2) 0.002(2)
C16A 0.029(2) 0.046(2) 0.062(3) 0.0176(19) 0.0020(18) 0.0045(17)
C17A 0.063(4) 0.207(7) 0.093(4) 0.104(5) -0.037(3) -0.027(4)
C18A 0.051(3) 0.126(5) 0.062(3) 0.032(3) 0.002(2) 0.042(3)
C19A 0.134(6) 0.110(5) 0.118(5) -0.072(4) -0.091(4) 0.069(4)
C21A 0.0231(18) 0.0213(16) 0.042(2) -0.0026(14) -0.0080(15) 0.0031(13)
C22A 0.031(2) 0.0311(18) 0.045(2) -0.0026(16) -0.0008(16) 0.0029(15)
C23A 0.035(2) 0.046(2) 0.050(2) -0.0132(18) 0.0005(18) 0.0116(18)
C24A 0.041(2) 0.027(2) 0.074(3) -0.0137(19) -0.014(2) 0.0099(17)
C25A 0.047(3) 0.0255(19) 0.066(3) 0.0064(18) -0.013(2) 0.0029(17)
C26A 0.036(2) 0.0249(17) 0.044(2) 0.0036(15) -0.0072(16) 0.0017(15)
C27A 0.045(2) 0.046(2) 0.052(2) 0.0215(19) -0.0080(19) 0.0137(19)
C28A 0.037(2) 0.051(2) 0.041(2) 0.0063(17) -0.0059(17) 0.0127(18)
C29A 0.035(2) 0.065(3) 0.052(2) 0.014(2) 0.0105(19) 0.020(2)
C31A 0.0268(18) 0.0181(15) 0.0309(17) 0.0044(13) -0.0017(14) 0.0054(13)
C32A 0.0290(19) 0.0254(16) 0.0355(18) 0.0087(14) 0.0030(15) 0.0077(14)
C33A 0.039(2) 0.0290(17) 0.0362(19) -0.0001(15) 0.0086(16) 0.0122(15)
C34A 0.057(3) 0.0217(17) 0.046(2) 0.0034(15) 0.0047(19) 0.0133(17)
C35A 0.066(3) 0.0256(18) 0.041(2) 0.0138(15) 0.0095(19) 0.0100(18)
C36A 0.045(2) 0.0259(17) 0.0337(18) 0.0076(14) 0.0083(16) 0.0086(15)
C37A 0.061(3) 0.054(3) 0.086(3) 0.018(2) 0.038(3) 0.029(2)
C38A 0.043(3) 0.067(3) 0.068(3) -0.001(2) 0.026(2) -0.009(2)
C39A 0.078(3) 0.075(3) 0.042(2) 0.013(2) 0.025(2) 0.023(3)
C41A 0.0327(19) 0.0227(15) 0.0280(17) 0.0074(13) 0.0047(14) 0.0074(14)
C42A 0.036(2) 0.0290(17) 0.0369(19) 0.0057(14) 0.0073(16) 0.0031(15)
C43A 0.064(3) 0.042(2) 0.033(2) -0.0014(17) 0.0123(19) 0.011(2)
C44A 0.061(3) 0.047(2) 0.047(2) 0.0163(19) 0.027(2) 0.022(2)
C45A 0.043(2) 0.040(2) 0.050(2) 0.0172(18) 0.0188(18) 0.0074(17)
C46A 0.039(2) 0.0281(17) 0.0374(19) 0.0092(15) 0.0095(16) 0.0073(15)
C47A 0.046(3) 0.038(2) 0.079(3) 0.002(2) 0.024(2) 0.0190(19)
C48A 0.041(2) 0.047(2) 0.050(2) 0.0035(18) 0.0194(19) 0.0047(18)
C49A 0.034(2) 0.042(2) 0.062(3) 0.0096(19) -0.0005(19) 0.0119(17)
C51A 0.0284(18) 0.0255(16) 0.0282(17) 0.0086(13) -0.0009(14) -0.0013(14)
C52A 0.031(2) 0.041(2) 0.043(2) 0.0129(16) -0.0025(16) 0.0057(16)
C53A 0.037(2) 0.063(3) 0.057(3) 0.025(2) -0.006(2) 0.010(2)
C54A 0.046(3) 0.064(3) 0.040(2) 0.023(2) -0.0175(19) -0.011(2)
C55A 0.050(3) 0.049(2) 0.0301(19) 0.0057(17) -0.0009(18) -0.0097(19)
C56A 0.038(2) 0.0316(18) 0.0350(19) 0.0055(15) -0.0007(16) -0.0006(15)
C61A 0.0268(18) 0.0249(16) 0.0269(16) 0.0055(13) 0.0073(14) 0.0046(13)
C62A 0.035(2) 0.0253(16) 0.0299(17) 0.0050(13) 0.0056(15) 0.0027(14)
C63A 0.044(2) 0.0362(19) 0.0358(19) 0.0144(16) 0.0067(17) 0.0120(17)
C64A 0.052(3) 0.0304(19) 0.056(2) 0.0175(17) 0.016(2) 0.0017(18)
C65A 0.038(2) 0.0314(19) 0.055(2) 0.0084(17) 0.0026(18) -0.0042(16)
C66A 0.032(2) 0.0298(18) 0.0393(19) 0.0067(15) 0.0023(16) 0.0043(15)
C71A 0.0326(19) 0.0221(15) 0.0273(16) 0.0043(13) 0.0056(14) 0.0113(14)
C72A 0.041(2) 0.0276(17) 0.0351(19) 0.0070(14) 0.0043(16) 0.0103(15)
C73A 0.062(3) 0.046(2) 0.040(2) 0.0182(18) 0.0032(19) 0.022(2)
C74A 0.072(3) 0.031(2) 0.056(3) 0.0206(18) 0.023(2) 0.021(2)
C75A 0.058(3) 0.0230(17) 0.048(2) 0.0047(16) 0.015(2) 0.0048(17)
C76A 0.041(2) 0.0265(17) 0.0344(19) 0.0058(14) 0.0040(16) 0.0078(15)
C81A 0.0343(19) 0.0273(16) 0.0226(16) 0.0027(13) 0.0043(14) 0.0028(14)
C82A 0.060(3) 0.0292(18) 0.0277(18) 0.0067(14) 0.0059(17) 0.0128(17)
C83A 0.094(4) 0.046(2) 0.035(2) 0.0146(18) 0.007(2) 0.024(2)
C84A 0.110(4) 0.055(3) 0.0239(19) 0.0077(18) 0.010(2) 0.023(3)
C85A 0.098(4) 0.043(2) 0.038(2) -0.0017(18) 0.022(2) 0.021(2)
C86A 0.056(3) 0.0324(19) 0.0317(19) 0.0027(15) 0.0086(17) 0.0133(17)
Cu1B 0.0364(3) 0.0358(2) 0.0327(2) 0.00966(18) -0.00363(19) -0.00516(19)
Cu2B 0.0237(2) 0.02486(19) 0.0263(2) 0.00599(15) 0.00385(16) 0.00363(16)
Cu3B 0.0265(2) 0.02348(19) 0.0256(2) 0.00347(15) 0.00254(16) 0.00404(16)
Cu4B 0.0499(3) 0.0295(2) 0.0419(3) 0.00441(19) 0.0204(2) 0.0042(2)
Cu5B 0.0380(3) 0.0312(2) 0.0243(2) 0.00525(16) 0.00284(18) 0.00153(18)
Cu6B 0.0362(2) 0.0266(2) 0.0279(2) 0.00116(16) 0.00497(18) 0.00395(18)
Cl1B 0.0715(7) 0.0493(6) 0.0337(5) 0.0122(4) -0.0188(5) -0.0255(5)
Cl2B 0.0810(8) 0.0342(5) 0.0461(5) 0.0010(4) 0.0369(5) 0.0060(5)
P1B 0.0251(5) 0.0253(4) 0.0267(4) 0.0069(3) 0.0041(3) 0.0026(3)
P2B 0.0226(4) 0.0242(4) 0.0262(4) 0.0019(3) 0.0004(3) 0.0026(3)
P3B 0.0297(5) 0.0225(4) 0.0284(4) 0.0044(3) 0.0062(4) 0.0038(3)
P4B 0.0269(5) 0.0241(4) 0.0235(4) 0.0039(3) 0.0048(3) 0.0035(3)
Si1B 0.0422(6) 0.0459(6) 0.0365(6) 0.0192(5) -0.0034(5) 0.0063(5)
Si2B 0.0330(6) 0.0344(5) 0.0409(6) 0.0078(4) -0.0061(4) 0.0111(4)
Si3B 0.0596(8) 0.0267(5) 0.0547(7) -0.0021(5) 0.0284(6) 0.0050(5)
Si4B 0.0340(6) 0.0286(5) 0.0496(6) 0.0097(4) 0.0157(5) 0.0115(4)
N1B 0.0271(15) 0.0338(15) 0.0276(14) 0.0102(12) -0.0013(12) 0.0018(12)
N2B 0.0251(15) 0.0243(13) 0.0324(15) 0.0031(11) -0.0015(12) 0.0028(11)
N3B 0.0410(18) 0.0226(14) 0.0429(17) 0.0027(12) 0.0198(14) 0.0044(12)
N4B 0.0262(15) 0.0245(13) 0.0294(14) 0.0044(11) 0.0074(12) 0.0048(11)
C1B 0.0210(17) 0.0231(15) 0.0258(16) 0.0040(12) 0.0011(13) 0.0013(13)
C2B 0.0249(17) 0.0229(15) 0.0263(16) 0.0060(12) 0.0070(13) 0.0034(13)
C11B 0.0271(19) 0.0297(17) 0.0328(18) 0.0062(14) -0.0018(14) 0.0058(14)
C12B 0.042(2) 0.0361(19) 0.039(2) 0.0088(16) 0.0096(17) 0.0115(17)
C13B 0.058(3) 0.051(2) 0.049(2) 0.0049(19) 0.018(2) 0.027(2)
C14B 0.070(3) 0.035(2) 0.057(3) 0.0014(19) 0.008(2) 0.022(2)
C15B 0.061(3) 0.0302(19) 0.052(2) 0.0102(17) 0.000(2) 0.0078(18)
C16B 0.039(2) 0.0298(18) 0.039(2) 0.0094(15) 0.0057(16) 0.0051(15)
C17B 0.091(4) 0.065(3) 0.068(3) 0.022(3) -0.044(3) -0.006(3)
C18B 0.045(3) 0.071(3) 0.068(3) 0.031(2) 0.002(2) 0.021(2)
C19B 0.081(3) 0.074(3) 0.046(2) 0.038(2) 0.017(2) 0.022(3)
C21B 0.033(2) 0.0352(18) 0.0314(18) 0.0138(15) 0.0075(15) 0.0066(15)
C22B 0.037(2) 0.053(2) 0.040(2) 0.0151(18) 0.0116(17) 0.0101(18)
C23B 0.056(3) 0.082(3) 0.042(2) 0.015(2) 0.022(2) 0.023(2)
C24B 0.041(3) 0.096(4) 0.070(3) 0.031(3) 0.030(2) 0.014(3)
C25B 0.034(2) 0.068(3) 0.069(3) 0.027(2) 0.010(2) 0.002(2)
C26B 0.033(2) 0.043(2) 0.051(2) 0.0176(18) 0.0080(18) 0.0057(17)
C27B 0.040(3) 0.057(3) 0.083(3) 0.017(2) -0.025(2) 0.009(2)
C28B 0.055(3) 0.063(3) 0.050(2) 0.022(2) -0.004(2) 0.018(2)
C29B 0.073(3) 0.056(3) 0.060(3) 0.008(2) -0.001(2) 0.038(2)
C31B 0.0225(18) 0.0338(18) 0.0351(18) 0.0088(14) 0.0037(14) 0.0072(14)
C32B 0.032(2) 0.0363(19) 0.040(2) 0.0041(15) 0.0060(16) 0.0094(16)
C33B 0.035(2) 0.056(2) 0.056(2) 0.004(2) 0.0135(19) 0.0192(19)
C34B 0.027(2) 0.065(3) 0.061(3) 0.017(2) 0.0099(19) 0.0081(19)
C35B 0.032(2) 0.050(2) 0.053(2) 0.0028(19) 0.0022(18) -0.0042(18)
C36B 0.0235(19) 0.0387(19) 0.041(2) 0.0010(16) 0.0044(15) -0.0007(15)
C37B 0.063(3) 0.053(3) 0.084(3) -0.009(2) 0.037(3) 0.021(2)
C38B 0.101(4) 0.030(2) 0.086(3) 0.004(2) 0.044(3) 0.014(2)
C39B 0.074(3) 0.055(3) 0.059(3) -0.013(2) 0.027(2) -0.006(2)
C41B 0.0210(17) 0.0302(17) 0.0310(17) -0.0014(14) -0.0024(14) 0.0021(14)
C42B 0.038(2) 0.039(2) 0.0340(19) 0.0015(16) 0.0046(16) 0.0041(16)
C43B 0.043(2) 0.066(3) 0.034(2) 0.0013(19) 0.0089(17) 0.004(2)
C44B 0.035(2) 0.054(3) 0.046(2) -0.0183(19) 0.0012(18) 0.0082(19)
C45B 0.034(2) 0.036(2) 0.055(2) -0.0089(18) -0.0007(18) 0.0069(17)
C46B 0.0271(19) 0.0304(18) 0.041(2) -0.0017(15) -0.0013(15) 0.0018(15)
C47B 0.046(3) 0.048(2) 0.088(3) 0.019(2) 0.035(2) 0.019(2)
C48B 0.069(3) 0.037(2) 0.063(3) -0.0044(19) 0.021(2) 0.013(2)
C49B 0.049(3) 0.048(2) 0.083(3) 0.029(2) 0.016(2) 0.021(2)
C51B 0.0289(19) 0.0251(16) 0.0379(19) 0.0091(14) -0.0022(15) -0.0011(14)
C52B 0.037(2) 0.037(2) 0.068(3) 0.0113(19) -0.002(2) 0.0072(17)
C53B 0.049(3) 0.049(3) 0.099(4) 0.024(3) -0.023(3) 0.006(2)
C54B 0.078(4) 0.046(3) 0.069(3) 0.026(2) -0.046(3) -0.013(2)
C55B 0.069(3) 0.041(2) 0.039(2) 0.0163(18) -0.017(2) -0.017(2)
C56B 0.040(2) 0.0294(18) 0.039(2) 0.0103(15) -0.0024(17) -0.0056(16)
C61B 0.034(2) 0.0234(16) 0.0308(17) 0.0022(13) 0.0059(15) 0.0048(14)
C62B 0.040(2) 0.0320(18) 0.0338(19) 0.0050(15) 0.0032(16) -0.0040(16)
C63B 0.047(2) 0.044(2) 0.038(2) 0.0066(17) -0.0073(18) -0.0004(18)
C64B 0.039(2) 0.039(2) 0.048(2) -0.0003(17) 0.0012(18) -0.0092(17)
C65B 0.044(2) 0.0300(19) 0.048(2) 0.0113(16) 0.0078(18) -0.0039(16)
C66B 0.035(2) 0.0290(17) 0.0366(19) 0.0069(15) 0.0050(16) 0.0018(15)
C71B 0.0279(18) 0.0268(16) 0.0317(17) 0.0022(13) 0.0066(14) 0.0059(14)
C72B 0.032(2) 0.043(2) 0.044(2) 0.0118(17) -0.0008(17) -0.0015(16)
C73B 0.036(2) 0.061(3) 0.063(3) 0.015(2) -0.012(2) 0.000(2)
C74B 0.031(2) 0.058(3) 0.076(3) 0.011(2) 0.002(2) -0.009(2)
C75B 0.043(2) 0.045(2) 0.062(3) 0.009(2) 0.018(2) -0.0027(19)
C76B 0.033(2) 0.0362(19) 0.0371(19) 0.0065(15) 0.0093(16) 0.0058(16)
C81B 0.038(2) 0.0220(15) 0.0253(16) 0.0043(13) 0.0094(15) 0.0041(14)
C82B 0.037(2) 0.048(2) 0.0275(18) 0.0013(16) 0.0045(16) 0.0016(17)
C83B 0.051(3) 0.060(3) 0.033(2) 0.0006(18) -0.0012(19) -0.001(2)
C84B 0.067(3) 0.054(2) 0.0248(19) -0.0023(17) 0.0030(19) 0.010(2)
C85B 0.062(3) 0.049(2) 0.032(2) 0.0023(17) 0.0190(19) 0.012(2)
C86B 0.043(2) 0.038(2) 0.0350(19) 0.0041(15) 0.0096(17) 0.0095(17)
O1S 0.092(3) 0.058(2) 0.099(3) 0.007(2) 0.032(2) 0.0075(19)
O2S 0.084(3) 0.142(4) 0.085(3) 0.020(3) 0.016(2) 0.016(3)
O3S 0.082(3) 0.207(6) 0.127(4) 0.016(4) 0.038(3) 0.058(4)
O4S 0.072(8) 0.151(14) 0.093(12) 0.069(8) 0.019(8) 0.015(9)
C11S 0.158(7) 0.084(4) 0.106(5) 0.020(4) 0.058(5) 0.034(4)
C12S 0.092(4) 0.063(3) 0.094(4) 0.003(3) 0.027(3) 0.001(3)
C13S 0.093(4) 0.085(4) 0.159(6) 0.041(4) 0.085(4) 0.039(3)
C14S 0.070(4) 0.064(4) 0.287(10) 0.028(5) 0.082(5) 0.018(3)
C21S 0.115(7) 0.192(9) 0.200(10) 0.070(8) 0.078(7) 0.052(6)
C22S 0.115(6) 0.131(7) 0.122(7) 0.016(5) -0.007(5) 0.017(5)
C23S 0.177(9) 0.146(7) 0.075(5) 0.028(5) 0.010(5) 0.050(6)
C24S 0.102(6) 0.238(10) 0.087(5) 0.060(6) 0.010(4) 0.017(6)
C31S 0.103(7) 0.268(13) 0.216(11) 0.002(9) 0.052(7) 0.058(8)
C32S 0.238(11) 0.148(8) 0.216(10) 0.094(7) 0.152(9) 0.153(8)
C33S 0.197(10) 0.203(9) 0.119(6) 0.041(6) 0.049(6) 0.158(8)
C34S 0.086(5) 0.212(8) 0.071(4) -0.033(5) -0.004(3) 0.057(5)
C41S 0.183(19) 0.30(3) 0.119(15) 0.131(18) 0.075(13) 0.12(2)
C42S 0.066(12) 0.166(19) 0.110(12) 0.088(13) 0.027(10) 0.008(11)
C43S 0.15(2) 0.127(17) 0.080(12) 0.065(12) -0.052(16) -0.068(17)
C44S 0.156(19) 0.093(11) 0.160(18) 0.072(11) 0.080(17) 0.059(13)

loop_
_atom_type_symbol
_atom_type_description
_atom_type_scat_dispersion_real
_atom_type_scat_dispersion_imag
_atom_type_scat_source
C C 0.0033 0.0016 'International Tables Vol C Tables 4.2.6.8 and 6.1.1.4'
H H 0.0000 0.0000 'International Tables Vol C Tables 4.2.6.8 and 6.1.1.4'
N N 0.0061 0.0033 'International Tables Vol C Tables 4.2.6.8 and 6.1.1.4'
O O 0.0106 0.0060 'International Tables Vol C Tables 4.2.6.8 and 6.1.1.4'
Si Si 0.0817 0.0704 'International Tables Vol C Tables 4.2.6.8 and 6.1.1.4'
P P 0.1023 0.0942 'International Tables Vol C Tables 4.2.6.8 and 6.1.1.4'
Cl Cl 0.1484 0.1585 'International Tables Vol C Tables 4.2.6.8 and 6.1.1.4'
Cu Cu 0.3201 1.2651 'International Tables Vol C Tables 4.2.6.8 and 6.1.1.4'

loop_
_geom_angle_atom_site_label_1
_geom_angle_atom_site_label_2
_geom_angle_atom_site_label_3
_geom_angle
N1A Cu1A Cl1A 165.32(8)
N1A Cu1A Cu6A 89.30(8)
Cl1A Cu1A Cu6A 102.46(3)
N1A Cu1A Cu5A 143.59(8)
Cl1A Cu1A Cu5A 50.89(3)
Cu6A Cu1A Cu5A 66.860(15)
N1A Cu1A Cu2A 85.49(8)
Cl1A Cu1A Cu2A 107.82(3)
Cu6A Cu1A Cu2A 60.922(14)
Cu5A Cu1A Cu2A 59.218(14)
N4A Cu2A C1A 173.51(12)
N4A Cu2A Cu3A 93.05(8)
C1A Cu2A Cu3A 85.82(9)
N4A Cu2A Cu5A 75.04(8)
C1A Cu2A Cu5A 109.85(9)
Cu3A Cu2A Cu5A 61.872(14)
N4A Cu2A Cu6A 138.97(8)
C1A Cu2A Cu6A 45.36(9)
Cu3A Cu2A Cu6A 62.195(14)
Cu5A Cu2A Cu6A 64.592(14)
N4A Cu2A Cu1A 108.92(8)
C1A Cu2A Cu1A 77.51(9)
Cu3A Cu2A Cu1A 106.353(17)
Cu5A Cu2A Cu1A 58.645(14)
Cu6A Cu2A Cu1A 55.649(13)
N2A Cu3A C2A 173.50(11)
N2A Cu3A Cu2A 93.50(8)
C2A Cu3A Cu2A 85.77(9)
N2A Cu3A Cu5A 138.79(7)
C2A Cu3A Cu5A 45.87(8)
Cu2A Cu3A Cu5A 62.128(14)
N2A Cu3A Cu6A 74.70(7)
C2A Cu3A Cu6A 110.46(9)
Cu2A Cu3A Cu6A 62.208(14)
Cu5A Cu3A Cu6A 64.682(14)
N2A Cu3A Cu4A 106.54(7)
C2A Cu3A Cu4A 79.82(9)
Cu2A Cu3A Cu4A 106.757(17)
Cu5A Cu3A Cu4A 57.039(14)
Cu6A Cu3A Cu4A 57.645(13)
N3A Cu4A Cl2A 161.96(8)
N3A Cu4A Cu5A 85.68(8)
Cl2A Cu4A Cu5A 105.30(3)
N3A Cu4A Cu6A 145.24(8)
Cl2A Cu4A Cu6A 52.46(3)
Cu5A Cu4A Cu6A 67.361(15)
N3A Cu4A Cu3A 87.33(8)
Cl2A Cu4A Cu3A 110.47(3)
Cu5A Cu4A Cu3A 60.728(14)
Cu6A Cu4A Cu3A 60.839(14)
C2A Cu5A Cl1A 164.29(9)
C2A Cu5A Cu4A 83.23(9)
Cl1A Cu5A Cu4A 103.46(3)
C2A Cu5A Cu1A 142.64(9)
Cl1A Cu5A Cu1A 50.59(3)
Cu4A Cu5A Cu1A 102.173(17)
C2A Cu5A Cu3A 45.17(8)
Cl1A Cu5A Cu3A 150.39(3)
Cu4A Cu5A Cu3A 62.233(14)
Cu1A Cu5A Cu3A 104.561(17)
C2A Cu5A Cu2A 80.74(9)
Cl1A Cu5A Cu2A 110.34(3)
Cu4A Cu5A Cu2A 106.035(17)
Cu1A Cu5A Cu2A 62.137(14)
Cu3A Cu5A Cu2A 56.000(13)
C2A Cu5A Cu6A 103.10(8)
Cl1A Cu5A Cu6A 92.38(3)
Cu4A Cu5A Cu6A 56.899(14)
Cu1A Cu5A Cu6A 54.601(13)
Cu3A Cu5A Cu6A 58.011(13)
Cu2A Cu5A Cu6A 57.954(13)
C1A Cu6A Cl2A 162.70(9)
C1A Cu6A Cu1A 82.92(9)
Cl2A Cu6A Cu1A 105.85(3)
C1A Cu6A Cu4A 141.93(9)
Cl2A Cu6A Cu4A 51.32(2)
Cu1A Cu6A Cu4A 104.505(18)
C1A Cu6A Cu3A 80.54(9)
Cl2A Cu6A Cu3A 110.04(3)
Cu1A Cu6A Cu3A 107.322(17)
Cu4A Cu6A Cu3A 61.515(14)
C1A Cu6A Cu2A 44.89(8)
Cl2A Cu6A Cu2A 152.41(3)
Cu1A Cu6A Cu2A 63.429(15)
Cu4A Cu6A Cu2A 104.624(17)
Cu3A Cu6A Cu2A 55.597(13)
C1A Cu6A Cu5A 102.26(8)
Cl2A Cu6A Cu5A 95.03(3)
Cu1A Cu6A Cu5A 58.538(14)
Cu4A Cu6A Cu5A 55.740(14)
Cu3A Cu6A Cu5A 57.307(12)
Cu2A Cu6A Cu5A 57.454(13)
Cu1A Cl1A Cu5A 78.52(3)
Cu4A Cl2A Cu6A 76.22(3)
N1A P1A C1A 108.51(14)
N1A P1A C11A 107.74(14)
C1A P1A C11A 114.54(15)
N1A P1A C21A 110.43(15)
C1A P1A C21A 111.70(14)
C11A P1A C21A 103.79(15)
N2A P2A C1A 109.06(14)
N2A P2A C31A 108.04(14)
C1A P2A C31A 113.09(14)
N2A P2A C41A 108.58(14)
C1A P2A C41A 110.96(14)
C31A P2A C41A 106.97(14)
N3A P3A C2A 109.30(14)
N3A P3A C61A 109.60(14)
C2A P3A C61A 113.42(14)
N3A P3A C51A 108.35(14)
C2A P3A C51A 111.53(14)
C61A P3A C51A 104.44(14)
N4A P4A C2A 108.42(13)
N4A P4A C71A 109.28(14)
C2A P4A C71A 111.89(14)
N4A P4A C81A 108.73(14)
C2A P4A C81A 113.57(15)
C71A P4A C81A 104.83(14)
N1A Si1A C19A 113.85(19)
N1A Si1A C18A 113.06(17)
C19A Si1A C18A 108.9(3)
N1A Si1A C17A 107.44(18)
C19A Si1A C17A 108.4(3)
C18A Si1A C17A 104.7(3)
N2A Si2A C29A 107.82(15)
N2A Si2A C28A 110.67(14)
C29A Si2A C28A 108.13(18)
N2A Si2A C27A 115.12(15)
C29A Si2A C27A 108.89(18)
C28A Si2A C27A 106.01(17)
N3A Si3A C39A 109.78(17)
N3A Si3A C38A 114.48(16)
C39A Si3A C38A 108.7(2)
N3A Si3A C37A 107.28(16)
C39A Si3A C37A 108.2(2)
C38A Si3A C37A 108.2(2)
N4A Si4A C48A 110.29(15)
N4A Si4A C49A 106.95(15)
C48A Si4A C49A 110.87(18)
N4A Si4A C47A 116.06(15)
C48A Si4A C47A 106.53(18)
C49A Si4A C47A 106.08(18)
P1A N1A Si1A 131.73(17)
P1A N1A Cu1A 117.78(14)
Si1A N1A Cu1A 110.48(14)
P2A N2A Si2A 130.52(15)
P2A N2A Cu3A 116.31(14)
Si2A N2A Cu3A 112.94(13)
P3A N3A Si3A 132.28(16)
P3A N3A Cu4A 118.75(15)
Si3A N3A Cu4A 107.43(13)
P4A N4A Si4A 129.95(15)
P4A N4A Cu2A 117.65(14)
Si4A N4A Cu2A 109.57(13)
P1A C1A P2A 129.60(18)
P1A C1A Cu2A 113.04(15)
P2A C1A Cu2A 108.78(15)
P1A C1A Cu6A 106.00(15)
P2A C1A Cu6A 100.97(14)
Cu2A C1A Cu6A 89.75(12)
P4A C2A P3A 130.32(17)
P4A C2A Cu3A 111.53(15)
P3A C2A Cu3A 109.62(15)
P4A C2A Cu5A 100.31(14)
P3A C2A Cu5A 107.09(15)
Cu3A C2A Cu5A 88.95(12)
C12A C11A C16A 118.7(3)
C12A C11A P1A 118.9(3)
C16A C11A P1A 121.8(3)
C11A C12A C13A 120.1(4)
C14A C13A C12A 120.5(4)
C15A C14A C13A 120.0(4)
C14A C15A C16A 120.5(4)
C15A C16A C11A 120.3(4)
C22A C21A C26A 119.2(3)
C22A C21A P1A 118.4(3)
C26A C21A P1A 122.2(3)
C21A C22A C23A 120.0(4)
C24A C23A C22A 120.2(4)
C25A C24A C23A 120.3(3)
C24A C25A C26A 120.0(4)
C21A C26A C25A 120.2(4)
C36A C31A C32A 118.6(3)
C36A C31A P2A 124.7(2)
C32A C31A P2A 116.7(2)
C33A C32A C31A 120.6(3)
C34A C33A C32A 120.4(3)
C35A C34A C33A 119.2(3)
C34A C35A C36A 120.8(3)
C31A C36A C35A 120.4(3)
C42A C41A C46A 118.5(3)
C42A C41A P2A 118.5(2)
C46A C41A P2A 122.8(2)
C41A C42A C43A 120.2(3)
C44A C43A C42A 120.6(3)
C43A C44A C45A 119.9(3)
C44A C45A C46A 120.4(3)
C45A C46A C41A 120.4(3)
C52A C51A C56A 118.3(3)
C52A C51A P3A 120.1(3)
C56A C51A P3A 121.6(3)
C51A C52A C53A 120.3(4)
C54A C53A C52A 120.3(4)
C55A C54A C53A 119.9(3)
C54A C55A C56A 119.8(4)
C55A C56A C51A 121.4(4)
C66A C61A C62A 118.5(3)
C66A C61A P3A 123.1(2)
C62A C61A P3A 118.3(2)
C63A C62A C61A 120.8(3)
C62A C63A C64A 120.0(3)
C65A C64A C63A 119.8(3)
C64A C65A C66A 120.9(3)
C65A C66A C61A 120.0(3)
C72A C71A C76A 118.8(3)
C72A C71A P4A 117.8(2)
C76A C71A P4A 123.3(2)
C73A C72A C71A 120.4(3)
C72A C73A C74A 120.3(4)
C75A C74A C73A 119.8(3)
C74A C75A C76A 120.4(3)
C75A C76A C71A 120.3(3)
C82A C81A C86A 118.1(3)
C82A C81A P4A 118.4(2)
C86A C81A P4A 123.3(3)
C83A C82A C81A 121.1(3)
C84A C83A C82A 120.5(4)
C83A C84A C85A 119.1(4)
C84A C85A C86A 121.3(4)
C85A C86A C81A 119.8(3)
N1B Cu1B Cl1B 164.54(8)
N1B Cu1B Cu6B 89.14(8)
Cl1B Cu1B Cu6B 102.43(4)
N1B Cu1B Cu5B 144.63(8)
Cl1B Cu1B Cu5B 50.82(3)
Cu6B Cu1B Cu5B 64.933(16)
N1B Cu1B Cu2B 87.39(8)
Cl1B Cu1B Cu2B 107.22(3)
Cu6B Cu1B Cu2B 59.883(14)
Cu5B Cu1B Cu2B 59.312(14)
N4B Cu2B C1B 174.14(12)
N4B Cu2B Cu3B 92.67(8)
C1B Cu2B Cu3B 85.94(9)
N4B Cu2B Cu6B 137.46(7)
C1B Cu2B Cu6B 46.05(9)
Cu3B Cu2B Cu6B 60.980(14)
N4B Cu2B Cu5B 74.89(7)
C1B Cu2B Cu5B 109.25(9)
Cu3B Cu2B Cu5B 61.423(14)
Cu6B Cu2B Cu5B 63.384(14)
N4B Cu2B Cu1B 108.64(8)
C1B Cu2B Cu1B 77.20(9)
Cu3B Cu2B Cu1B 106.360(17)
Cu6B Cu2B Cu1B 56.323(14)
Cu5B Cu2B Cu1B 58.741(14)
N2B Cu3B C2B 174.55(12)
N2B Cu3B Cu2B 93.21(8)
C2B Cu3B Cu2B 85.97(9)
N2B Cu3B Cu6B 74.47(8)
C2B Cu3B Cu6B 109.72(9)
Cu2B Cu3B Cu6B 61.917(14)
N2B Cu3B Cu5B 137.91(8)
C2B Cu3B Cu5B 45.87(9)
Cu2B Cu3B Cu5B 62.188(14)
Cu6B Cu3B Cu5B 63.954(15)
N2B Cu3B Cu4B 105.82(8)
C2B Cu3B Cu4B 79.54(9)
Cu2B Cu3B Cu4B 107.619(18)
Cu6B Cu3B Cu4B 58.184(14)
Cu5B Cu3B Cu4B 57.533(15)
N3B Cu4B Cl2B 163.14(8)
N3B Cu4B Cu5B 85.89(8)
Cl2B Cu4B Cu5B 104.93(3)
N3B Cu4B Cu6B 144.25(8)
Cl2B Cu4B Cu6B 52.31(3)
Cu5B Cu4B Cu6B 65.745(16)
N3B Cu4B Cu3B 88.03(8)
Cl2B Cu4B Cu3B 108.47(3)
Cu5B Cu4B Cu3B 60.681(14)
Cu6B Cu4B Cu3B 59.724(14)
C2B Cu5B Cl1B 163.19(9)
C2B Cu5B Cu4B 82.28(9)
Cl1B Cu5B Cu4B 106.48(4)
C2B Cu5B Cu3B 45.23(9)
Cl1B Cu5B Cu3B 151.58(3)
Cu4B Cu5B Cu3B 61.785(15)
C2B Cu5B Cu1B 142.97(9)
Cl1B Cu5B Cu1B 50.14(3)
Cu4B Cu5B Cu1B 103.504(19)
Cu3B Cu5B Cu1B 104.979(17)
C2B Cu5B Cu2B 81.22(9)
Cl1B Cu5B Cu2B 109.09(3)
Cu4B Cu5B Cu2B 106.396(19)
Cu3B Cu5B Cu2B 56.390(13)
Cu1B Cu5B Cu2B 61.947(14)
C2B Cu5B Cu6B 102.60(9)
Cl1B Cu5B Cu6B 94.19(3)
Cu4B Cu5B Cu6B 57.318(15)
Cu3B Cu5B Cu6B 57.453(14)
Cu1B Cu5B Cu6B 55.581(14)
Cu2B Cu5B Cu6B 57.813(13)
C1B Cu6B Cl2B 158.52(9)
C1B Cu6B Cu1B 82.33(9)
Cl2B Cu6B Cu1B 108.11(4)
C1B Cu6B Cu4B 144.82(9)
Cl2B Cu6B Cu4B 51.58(3)
Cu1B Cu6B Cu4B 106.452(19)
C1B Cu6B Cu3B 82.78(9)
Cl2B Cu6B Cu3B 110.03(3)
Cu1B Cu6B Cu3B 109.284(19)
Cu4B Cu6B Cu3B 62.091(15)
C1B Cu6B Cu2B 45.68(9)
Cl2B Cu6B Cu2B 155.79(3)
Cu1B Cu6B Cu2B 63.794(16)
Cu4B Cu6B Cu2B 106.916(18)
Cu3B Cu6B Cu2B 57.103(14)
C1B Cu6B Cu5B 104.31(9)
Cl2B Cu6B Cu5B 97.14(3)
Cu1B Cu6B Cu5B 59.486(15)
Cu4B Cu6B Cu5B 56.938(15)
Cu3B Cu6B Cu5B 58.592(14)
Cu2B Cu6B Cu5B 58.803(14)
Cu1B Cl1B Cu5B 79.04(3)
Cu4B Cl2B Cu6B 76.11(3)
N1B P1B C1B 109.26(14)
N1B P1B C11B 107.37(14)
C1B P1B C11B 114.75(15)
N1B P1B C21B 109.08(15)
C1B P1B C21B 110.83(15)
C11B P1B C21B 105.35(15)
N2B P2B C1B 109.28(14)
N2B P2B C41B 109.45(14)
C1B P2B C41B 109.87(14)
N2B P2B C31B 107.14(14)
C1B P2B C31B 114.30(15)
C41B P2B C31B 106.69(15)
N3B P3B C2B 108.82(14)
N3B P3B C51B 108.84(16)
C2B P3B C51B 112.32(14)
N3B P3B C61B 108.71(14)
C2B P3B C61B 114.34(15)
C51B P3B C61B 103.59(15)
N4B P4B C2B 109.01(14)
N4B P4B C71B 109.29(14)
C2B P4B C71B 110.86(14)
N4B P4B C81B 108.52(13)
C2B P4B C81B 113.37(15)
C71B P4B C81B 105.67(15)
N1B Si1B C18B 112.57(17)
N1B Si1B C19B 113.54(17)
C18B Si1B C19B 108.2(2)
N1B Si1B C17B 107.46(17)
C18B Si1B C17B 107.6(2)
C19B Si1B C17B 107.2(2)
N2B Si2B C27B 115.23(16)
N2B Si2B C28B 108.35(16)
C27B Si2B C28B 106.7(2)
N2B Si2B C29B 109.40(16)
C27B Si2B C29B 109.0(2)
C28B Si2B C29B 107.9(2)
N3B Si3B C39B 109.10(18)
N3B Si3B C37B 105.53(16)
C39B Si3B C37B 110.8(2)
N3B Si3B C38B 115.02(16)
C39B Si3B C38B 107.8(2)
C37B Si3B C38B 108.7(2)
N4B Si4B C48B 109.89(16)
N4B Si4B C49B 106.91(16)
C48B Si4B C49B 110.2(2)
N4B Si4B C47B 116.67(15)
C48B Si4B C47B 106.6(2)
C49B Si4B C47B 106.43(19)
P1B N1B Si1B 129.95(16)
P1B N1B Cu1B 117.02(14)
Si1B N1B Cu1B 113.01(14)
P2B N2B Si2B 130.34(16)
P2B N2B Cu3B 116.57(15)
Si2B N2B Cu3B 113.03(14)
P3B N3B Si3B 133.63(17)
P3B N3B Cu4B 118.74(15)
Si3B N3B Cu4B 106.95(14)
P4B N4B Si4B 129.50(16)
P4B N4B Cu2B 117.59(14)
Si4B N4B Cu2B 110.35(13)
P1B C1B P2B 128.91(18)
P1B C1B Cu2B 115.51(16)
P2B C1B Cu2B 108.95(15)
P1B C1B Cu6B 105.48(15)
P2B C1B Cu6B 99.55(14)
Cu2B C1B Cu6B 88.28(12)
P3B C2B P4B 129.81(18)
P3B C2B Cu3B 110.48(16)
P4B C2B Cu3B 111.00(15)
P3B C2B Cu5B 107.67(15)
P4B C2B Cu5B 100.14(15)
Cu3B C2B Cu5B 88.90(12)
C12B C11B C16B 118.3(3)
C12B C11B P1B 118.3(3)
C16B C11B P1B 122.9(3)
C11B C12B C13B 121.1(3)
C14B C13B C12B 119.6(4)
C15B C14B C13B 120.1(4)
C14B C15B C16B 120.6(4)
C15B C16B C11B 120.2(3)
C26B C21B C22B 118.6(3)
C26B C21B P1B 124.1(3)
C22B C21B P1B 117.1(3)
C23B C22B C21B 120.4(4)
C24B C23B C22B 119.6(4)
C25B C24B C23B 120.8(4)
C24B C25B C26B 119.9(4)
C21B C26B C25B 120.6(4)
C36B C31B C32B 118.6(3)
C36B C31B P2B 124.8(3)
C32B C31B P2B 116.3(3)
C33B C32B C31B 120.6(3)
C34B C33B C32B 120.3(4)
C35B C34B C33B 119.4(4)
C34B C35B C36B 120.9(4)
C35B C36B C31B 120.2(3)
C42B C41B C46B 118.4(3)
C42B C41B P2B 119.0(2)
C46B C41B P2B 122.2(3)
C41B C42B C43B 120.6(3)
C44B C43B C42B 120.2(4)
C45B C44B C43B 119.8(3)
C44B C45B C46B 120.7(4)
C45B C46B C41B 120.2(3)
C52B C51B C56B 118.4(3)
C52B C51B P3B 119.9(3)
C56B C51B P3B 121.7(3)
C51B C52B C53B 120.8(4)
C54B C53B C52B 119.5(4)
C53B C54B C55B 120.9(4)
C54B C55B C56B 119.4(4)
C55B C56B C51B 120.9(4)
C66B C61B C62B 118.8(3)
C66B C61B P3B 122.9(3)
C62B C61B P3B 118.0(2)
C63B C62B C61B 120.7(3)
C62B C63B C64B 119.7(3)
C65B C64B C63B 120.2(3)
C64B C65B C66B 120.3(3)
C61B C66B C65B 120.2(3)
C72B C71B C76B 118.2(3)
C72B C71B P4B 118.0(3)
C76B C71B P4B 123.7(3)
C73B C72B C71B 120.5(3)
C72B C73B C74B 120.6(4)
C75B C74B C73B 119.7(4)
C74B C75B C76B 120.1(4)
C75B C76B C71B 120.8(3)
C86B C81B C82B 117.6(3)
C86B C81B P4B 123.9(3)
C82B C81B P4B 118.3(2)
C81B C82B C83B 120.9(3)
C84B C83B C82B 120.1(4)
C83B C84B C85B 119.8(3)
C84B C85B C86B 119.8(4)
C85B C86B C81B 121.7(4)
C13S O1S C12S 113.2(5)
C23S O2S C22S 113.5(6)
C33S O3S C32S 111.2(3)
C43S O4S C42S 110.6(4)
O1S C12S C11S 109.9(5)
O1S C13S C14S 107.6(6)
C21S C22S O2S 110.7(7)
O2S C23S C24S 110.8(6)
O3S C32S C31S 110.8(4)
O3S C33S C34S 110.9(4)
O4S C42S C41S 108.7(4)
O4S C43S C44S 109.1(4)

loop_
_geom_bond_atom_site_label_1
_geom_bond_atom_site_label_2
_geom_bond_distance
Cu1A N1A 1.896(3)
Cu1A Cl1A 2.1543(10)
Cu1A Cu6A 2.6113(6)
Cu1A Cu5A 2.7326(6)
Cu1A Cu2A 2.8289(5)
Cu2A N4A 1.927(2)
Cu2A C1A 1.951(3)
Cu2A Cu3A 2.5782(5)
Cu2A Cu5A 2.7491(6)
Cu2A Cu6A 2.7643(5)
Cu3A N2A 1.912(2)
Cu3A C2A 1.945(3)
Cu3A Cu5A 2.7425(5)
Cu3A Cu6A 2.7640(5)
Cu3A Cu4A 2.7820(5)
Cu4A N3A 1.897(2)
Cu4A Cl2A 2.1491(9)
Cu4A Cu5A 2.6379(6)
Cu4A Cu6A 2.6738(6)
Cu5A C2A 1.969(3)
Cu5A Cl1A 2.1635(9)
Cu5A Cu6A 2.9458(5)
Cu6A C1A 1.967(3)
Cu6A Cl2A 2.1829(9)
P1A N1A 1.614(3)
P1A C1A 1.749(3)
P1A C11A 1.829(3)
P1A C21A 1.835(3)
P2A N2A 1.613(3)
P2A C1A 1.750(3)
P2A C31A 1.822(3)
P2A C41A 1.822(3)
P3A N3A 1.608(3)
P3A C2A 1.745(3)
P3A C61A 1.815(3)
P3A C51A 1.829(3)
P4A N4A 1.615(3)
P4A C2A 1.744(3)
P4A C71A 1.825(3)
P4A C81A 1.837(3)
Si1A N1A 1.735(3)
Si1A C19A 1.817(5)
Si1A C18A 1.840(4)
Si1A C17A 1.867(5)
Si2A N2A 1.740(3)
Si2A C29A 1.863(4)
Si2A C28A 1.868(4)
Si2A C27A 1.870(4)
Si3A N3A 1.733(3)
Si3A C39A 1.853(4)
Si3A C38A 1.863(4)
Si3A C37A 1.865(4)
Si4A N4A 1.738(3)
Si4A C48A 1.862(4)
Si4A C49A 1.864(4)
Si4A C47A 1.869(4)
C11A C12A 1.384(5)
C11A C16A 1.403(5)
C12A C13A 1.391(5)
C13A C14A 1.375(6)
C14A C15A 1.371(6)
C15A C16A 1.381(5)
C21A C22A 1.380(5)
C21A C26A 1.385(5)
C22A C23A 1.393(5)
C23A C24A 1.373(6)
C24A C25A 1.362(6)
C25A C26A 1.395(5)
C31A C36A 1.384(4)
C31A C32A 1.394(4)
C32A C33A 1.384(4)
C33A C34A 1.382(5)
C34A C35A 1.374(5)
C35A C36A 1.389(4)
C41A C42A 1.389(4)
C41A C46A 1.399(4)
C42A C43A 1.398(5)
C43A C44A 1.365(5)
C44A C45A 1.379(5)
C45A C46A 1.387(5)
C51A C52A 1.386(5)
C51A C56A 1.387(4)
C52A C53A 1.390(5)
C53A C54A 1.378(6)
C54A C55A 1.371(6)
C55A C56A 1.380(5)
C61A C66A 1.396(4)
C61A C62A 1.400(4)
C62A C63A 1.383(4)
C63A C64A 1.388(5)
C64A C65A 1.370(5)
C65A C66A 1.394(5)
C71A C72A 1.391(4)
C71A C76A 1.391(4)
C72A C73A 1.375(5)
C73A C74A 1.387(5)
C74A C75A 1.368(5)
C75A C76A 1.386(5)
C81A C82A 1.385(4)
C81A C86A 1.400(4)
C82A C83A 1.381(5)
C83A C84A 1.366(5)
C84A C85A 1.377(6)
C85A C86A 1.381(5)
Cu1B N1B 1.893(3)
Cu1B Cl1B 2.1447(10)
Cu1B Cu6B 2.6264(6)
Cu1B Cu5B 2.7429(6)
Cu1B Cu2B 2.8317(6)
Cu2B N4B 1.928(3)
Cu2B C1B 1.954(3)
Cu2B Cu3B 2.5982(5)
Cu2B Cu6B 2.7301(5)
Cu2B Cu5B 2.7593(5)
Cu3B N2B 1.917(3)
Cu3B C2B 1.945(3)
Cu3B Cu6B 2.7059(5)
Cu3B Cu5B 2.7397(5)
Cu3B Cu4B 2.7688(5)
Cu4B N3B 1.891(3)
Cu4B Cl2B 2.1489(10)
Cu4B Cu5B 2.6510(6)
Cu4B Cu6B 2.6624(6)
Cu5B C2B 1.967(3)
Cu5B Cl1B 2.1659(10)
Cu5B Cu6B 2.8840(6)
Cu6B C1B 1.966(3)
Cu6B Cl2B 2.1703(9)
P1B N1B 1.614(3)
P1B C1B 1.740(3)
P1B C11B 1.823(3)
P1B C21B 1.823(3)
P2B N2B 1.618(3)
P2B C1B 1.754(3)
P2B C41B 1.815(3)
P2B C31B 1.826(3)
P3B N3B 1.606(3)
P3B C2B 1.746(3)
P3B C51B 1.820(3)
P3B C61B 1.826(3)
P4B N4B 1.618(3)
P4B C2B 1.746(3)
P4B C71B 1.820(3)
P4B C81B 1.828(3)
Si1B N1B 1.730(3)
Si1B C18B 1.860(4)
Si1B C19B 1.867(4)
Si1B C17B 1.869(4)
Si2B N2B 1.738(3)
Si2B C27B 1.859(4)
Si2B C28B 1.862(4)
Si2B C29B 1.865(4)
Si3B N3B 1.737(3)
Si3B C39B 1.863(4)
Si3B C37B 1.868(4)
Si3B C38B 1.871(4)
Si4B N4B 1.737(3)
Si4B C48B 1.860(4)
Si4B C49B 1.866(4)
Si4B C47B 1.873(4)
C11B C12B 1.383(5)
C11B C16B 1.394(4)
C12B C13B 1.387(5)
C13B C14B 1.381(6)
C14B C15B 1.360(6)
C15B C16B 1.389(5)
C21B C26B 1.388(5)
C21B C22B 1.393(5)
C22B C23B 1.389(5)
C23B C24B 1.375(6)
C24B C25B 1.366(6)
C25B C26B 1.388(5)
C31B C36B 1.391(4)
C31B C32B 1.393(4)
C32B C33B 1.383(5)
C33B C34B 1.381(5)
C34B C35B 1.376(5)
C35B C36B 1.386(5)
C41B C42B 1.390(5)
C41B C46B 1.403(4)
C42B C43B 1.391(5)
C43B C44B 1.380(5)
C44B C45B 1.371(6)
C45B C46B 1.386(5)
C51B C52B 1.389(5)
C51B C56B 1.389(5)
C52B C53B 1.391(6)
C53B C54B 1.368(7)
C54B C55B 1.378(7)
C55B C56B 1.383(5)
C61B C66B 1.383(4)
C61B C62B 1.399(5)
C62B C63B 1.380(5)
C63B C64B 1.389(5)
C64B C65B 1.366(5)
C65B C66B 1.398(5)
C71B C72B 1.389(5)
C71B C76B 1.390(4)
C72B C73B 1.377(5)
C73B C74B 1.379(6)
C74B C75B 1.364(6)
C75B C76B 1.389(5)
C81B C86B 1.385(4)
C81B C82B 1.392(5)
C82B C83B 1.395(5)
C83B C84B 1.371(5)
C84B C85B 1.380(5)
C85B C86B 1.383(5)
O1S C13S 1.381(6)
O1S C12S 1.392(5)
O2S C23S 1.394(7)
O2S C22S 1.430(8)
O3S C33S 1.409(4)
O3S C32S 1.424(4)
O4S C43S 1.424(4)
O4S C42S 1.427(4)
C11S C12S 1.456(7)
C13S C14S 1.517(8)
C21S C22S 1.410(9)
C23S C24S 1.446(9)
C31S C32S 1.502(4)
C33S C34S 1.515(3)
C41S C42S 1.535(4)
C43S C44S 1.532(4)

loop_
_geom_torsion_atom_site_label_1
_geom_torsion_atom_site_label_2
_geom_torsion_atom_site_label_3
_geom_torsion_atom_site_label_4
_geom_torsion
N1A Cu1A Cu2A N4A 131.26(11)
Cl1A Cu1A Cu2A N4A -42.41(9)
Cu6A Cu1A Cu2A N4A -137.03(8)
Cu5A Cu1A Cu2A N4A -58.11(8)
N1A Cu1A Cu2A C1A -47.79(12)
Cl1A Cu1A Cu2A C1A 138.54(10)
Cu6A Cu1A Cu2A C1A 43.92(9)
Cu5A Cu1A Cu2A C1A 122.84(9)
N1A Cu1A Cu2A Cu3A -129.58(8)
Cl1A Cu1A Cu2A Cu3A 56.74(4)
Cu6A Cu1A Cu2A Cu3A -37.873(16)
Cu5A Cu1A Cu2A Cu3A 41.050(16)
N1A Cu1A Cu2A Cu5A -170.63(8)
Cl1A Cu1A Cu2A Cu5A 15.69(3)
Cu6A Cu1A Cu2A Cu5A -78.923(16)
N1A Cu1A Cu2A Cu6A -91.71(8)
Cl1A Cu1A Cu2A Cu6A 94.62(4)
Cu5A Cu1A Cu2A Cu6A 78.923(16)
N4A Cu2A Cu3A N2A -143.64(11)
C1A Cu2A Cu3A N2A 29.95(12)
Cu5A Cu2A Cu3A N2A 145.12(7)
Cu6A Cu2A Cu3A N2A 70.67(7)
Cu1A Cu2A Cu3A N2A 105.63(7)
N4A Cu2A Cu3A C2A 29.89(11)
C1A Cu2A Cu3A C2A -156.52(12)
Cu5A Cu2A Cu3A C2A -41.35(9)
Cu6A Cu2A Cu3A C2A -115.80(9)
Cu1A Cu2A Cu3A C2A -80.84(9)
N4A Cu2A Cu3A Cu5A 71.25(8)
C1A Cu2A Cu3A Cu5A -115.16(9)
Cu6A Cu2A Cu3A Cu5A -74.448(14)
Cu1A Cu2A Cu3A Cu5A -39.488(15)
N4A Cu2A Cu3A Cu6A 145.69(8)
C1A Cu2A Cu3A Cu6A -40.71(9)
Cu5A Cu2A Cu3A Cu6A 74.448(15)
Cu1A Cu2A Cu3A Cu6A 34.960(15)
N4A Cu2A Cu3A Cu4A 107.92(8)
C1A Cu2A Cu3A Cu4A -78.48(9)
Cu5A Cu2A Cu3A Cu4A 36.678(15)
Cu6A Cu2A Cu3A Cu4A -37.770(15)
Cu1A Cu2A Cu3A Cu4A -2.81(2)
N2A Cu3A Cu4A N3A 135.48(11)
C2A Cu3A Cu4A N3A -43.15(12)
Cu2A Cu3A Cu4A N3A -125.55(8)
Cu5A Cu3A Cu4A N3A -86.55(8)
Cu6A Cu3A Cu4A N3A -165.45(8)
N2A Cu3A Cu4A Cl2A -41.44(8)
C2A Cu3A Cu4A Cl2A 139.92(9)
Cu2A Cu3A Cu4A Cl2A 57.53(3)
Cu5A Cu3A Cu4A Cl2A 96.53(3)
Cu6A Cu3A Cu4A Cl2A 17.63(3)
N2A Cu3A Cu4A Cu5A -137.97(8)
C2A Cu3A Cu4A Cu5A 43.39(9)
Cu2A Cu3A Cu4A Cu5A -39.000(16)
Cu6A Cu3A Cu4A Cu5A -78.898(16)
N2A Cu3A Cu4A Cu6A -59.07(8)
C2A Cu3A Cu4A Cu6A 122.29(9)
Cu2A Cu3A Cu4A Cu6A 39.898(16)
Cu5A Cu3A Cu4A Cu6A 78.898(16)
N3A Cu4A Cu5A C2A 47.07(12)
Cl2A Cu4A Cu5A C2A -147.49(9)
Cu6A Cu4A Cu5A C2A -110.48(9)
Cu3A Cu4A Cu5A C2A -42.28(9)
N3A Cu4A Cu5A Cl1A -118.49(8)
Cl2A Cu4A Cu5A Cl1A 46.96(4)
Cu6A Cu4A Cu5A Cl1A 83.97(3)
Cu3A Cu4A Cu5A Cl1A 152.16(3)
N3A Cu4A Cu5A Cu1A -170.45(8)
Cl2A Cu4A Cu5A Cu1A -5.00(3)
Cu6A Cu4A Cu5A Cu1A 32.005(16)
Cu3A Cu4A Cu5A Cu1A 100.200(18)
N3A Cu4A Cu5A Cu3A 89.35(8)
Cl2A Cu4A Cu5A Cu3A -105.20(3)
Cu6A Cu4A Cu5A Cu3A -68.195(14)
N3A Cu4A Cu5A Cu2A 125.37(8)
Cl2A Cu4A Cu5A Cu2A -69.19(3)
Cu6A Cu4A Cu5A Cu2A -32.180(16)
Cu3A Cu4A Cu5A Cu2A 36.016(15)
N3A Cu4A Cu5A Cu6A 157.55(8)
Cl2A Cu4A Cu5A Cu6A -37.01(3)
Cu3A Cu4A Cu5A Cu6A 68.195(14)
N1A Cu1A Cu5A C2A 8.8(2)
Cl1A Cu1A Cu5A C2A -167.67(15)
Cu6A Cu1A Cu5A C2A 61.80(14)
Cu2A Cu1A Cu5A C2A -7.06(14)
N1A Cu1A Cu5A Cl1A 176.49(14)
Cu6A Cu1A Cu5A Cl1A -130.52(4)
Cu2A Cu1A Cu5A Cl1A 160.62(4)
N1A Cu1A Cu5A Cu4A -85.99(14)
Cl1A Cu1A Cu5A Cu4A 97.52(4)
Cu6A Cu1A Cu5A Cu4A -33.002(17)
Cu2A Cu1A Cu5A Cu4A -101.864(18)
N1A Cu1A Cu5A Cu3A -21.87(14)
Cl1A Cu1A Cu5A Cu3A 161.65(4)
Cu6A Cu1A Cu5A Cu3A 31.125(17)
Cu2A Cu1A Cu5A Cu3A -37.737(15)
N1A Cu1A Cu5A Cu2A 15.87(13)
Cl1A Cu1A Cu5A Cu2A -160.62(4)
Cu6A Cu1A Cu5A Cu2A 68.862(14)
N1A Cu1A Cu5A Cu6A -52.99(13)
Cl1A Cu1A Cu5A Cu6A 130.52(4)
Cu2A Cu1A Cu5A Cu6A -68.862(14)
N2A Cu3A Cu5A C2A -173.43(17)
Cu2A Cu3A Cu5A C2A -113.37(12)
Cu6A Cu3A Cu5A C2A 176.10(12)
Cu4A Cu3A Cu5A C2A 109.60(12)
N2A Cu3A Cu5A Cl1A 10.18(14)
C2A Cu3A Cu5A Cl1A -176.39(14)
Cu2A Cu3A Cu5A Cl1A 70.23(7)
Cu6A Cu3A Cu5A Cl1A -0.30(7)
Cu4A Cu3A Cu5A Cl1A -66.79(7)
N2A Cu3A Cu5A Cu4A 76.97(12)
C2A Cu3A Cu5A Cu4A -109.60(12)
Cu2A Cu3A Cu5A Cu4A 137.026(17)
Cu6A Cu3A Cu5A Cu4A 66.495(15)
N2A Cu3A Cu5A Cu1A -19.31(12)
C2A Cu3A Cu5A Cu1A 154.11(12)
Cu2A Cu3A Cu5A Cu1A 40.742(16)
Cu6A Cu3A Cu5A Cu1A -29.788(16)
Cu4A Cu3A Cu5A Cu1A -96.283(18)
N2A Cu3A Cu5A Cu2A -60.06(12)
C2A Cu3A Cu5A Cu2A 113.37(12)
Cu6A Cu3A Cu5A Cu2A -70.530(14)
Cu4A Cu3A Cu5A Cu2A -137.026(17)
N2A Cu3A Cu5A Cu6A 10.47(12)
C2A Cu3A Cu5A Cu6A -176.10(12)
Cu2A Cu3A Cu5A Cu6A 70.530(14)
Cu4A Cu3A Cu5A Cu6A -66.495(15)
N4A Cu2A Cu5A C2A -60.57(11)
C1A Cu2A Cu5A C2A 114.96(13)
Cu3A Cu2A Cu5A C2A 41.27(8)
Cu6A Cu2A Cu5A C2A 111.90(8)
Cu1A Cu2A Cu5A C2A 175.67(9)
N4A Cu2A Cu5A Cl1A 107.89(8)
C1A Cu2A Cu5A Cl1A -76.58(10)
Cu3A Cu2A Cu5A Cl1A -150.27(3)
Cu6A Cu2A Cu5A Cl1A -79.64(3)
Cu1A Cu2A Cu5A Cl1A -15.87(3)
N4A Cu2A Cu5A Cu4A -140.71(8)
C1A Cu2A Cu5A Cu4A 34.82(10)
Cu3A Cu2A Cu5A Cu4A -38.873(16)
Cu6A Cu2A Cu5A Cu4A 31.759(16)
Cu1A Cu2A Cu5A Cu4A 95.522(18)
N4A Cu2A Cu5A Cu1A 123.77(8)
C1A Cu2A Cu5A Cu1A -60.70(9)
Cu3A Cu2A Cu5A Cu1A -134.395(17)
Cu6A Cu2A Cu5A Cu1A -63.763(15)
N4A Cu2A Cu5A Cu3A -101.84(8)
C1A Cu2A Cu5A Cu3A 73.69(9)
Cu6A Cu2A Cu5A Cu3A 70.632(14)
Cu1A Cu2A Cu5A Cu3A 134.395(17)
N4A Cu2A Cu5A Cu6A -172.47(8)
C1A Cu2A Cu5A Cu6A 3.06(9)
Cu3A Cu2A Cu5A Cu6A -70.632(14)
Cu1A Cu2A Cu5A Cu6A 63.763(15)
N1A Cu1A Cu6A C1A 42.63(11)
Cl1A Cu1A Cu6A C1A -146.24(9)
Cu5A Cu1A Cu6A C1A -109.08(9)
Cu2A Cu1A Cu6A C1A -42.60(9)
N1A Cu1A Cu6A Cl2A -122.13(8)
Cl1A Cu1A Cu6A Cl2A 49.00(4)
Cu5A Cu1A Cu6A Cl2A 86.16(3)
Cu2A Cu1A Cu6A Cl2A 152.63(3)
N1A Cu1A Cu6A Cu4A -175.44(8)
Cl1A Cu1A Cu6A Cu4A -4.30(3)
Cu5A Cu1A Cu6A Cu4A 32.860(16)
Cu2A Cu1A Cu6A Cu4A 99.334(18)
N1A Cu1A Cu6A Cu3A 120.37(8)
Cl1A Cu1A Cu6A Cu3A -68.49(3)
Cu5A Cu1A Cu6A Cu3A -31.333(17)
Cu2A Cu1A Cu6A Cu3A 35.141(15)
N1A Cu1A Cu6A Cu2A 85.23(8)
Cl1A Cu1A Cu6A Cu2A -103.63(3)
Cu5A Cu1A Cu6A Cu2A -66.474(14)
N1A Cu1A Cu6A Cu5A 151.71(8)
Cl1A Cu1A Cu6A Cu5A -37.16(3)
Cu2A Cu1A Cu6A Cu5A 66.474(14)
N3A Cu4A Cu6A C1A 21.1(2)
Cl2A Cu4A Cu6A C1A -164.01(15)
Cu5A Cu4A Cu6A C1A 63.06(14)
Cu3A Cu4A Cu6A C1A -4.98(14)
N3A Cu4A Cu6A Cl2A -174.85(15)
Cu5A Cu4A Cu6A Cl2A -132.93(4)
Cu3A Cu4A Cu6A Cl2A 159.03(4)
N3A Cu4A Cu6A Cu1A -75.97(14)
Cl2A Cu4A Cu6A Cu1A 98.88(4)
Cu5A Cu4A Cu6A Cu1A -34.054(17)
Cu3A Cu4A Cu6A Cu1A -102.095(18)
N3A Cu4A Cu6A Cu3A 26.12(14)
Cl2A Cu4A Cu6A Cu3A -159.03(4)
Cu5A Cu4A Cu6A Cu3A 68.041(14)
N3A Cu4A Cu6A Cu2A -10.18(14)
Cl2A Cu4A Cu6A Cu2A 164.67(4)
Cu5A Cu4A Cu6A Cu2A 31.741(16)
Cu3A Cu4A Cu6A Cu2A -36.300(15)
N3A Cu4A Cu6A Cu5A -41.92(14)
Cl2A Cu4A Cu6A Cu5A 132.93(4)
Cu3A Cu4A Cu6A Cu5A -68.041(14)
N2A Cu3A Cu6A C1A -61.60(12)
C2A Cu3A Cu6A C1A 114.26(13)
Cu2A Cu3A Cu6A C1A 40.86(9)
Cu5A Cu3A Cu6A C1A 111.27(9)
Cu4A Cu3A Cu6A C1A 176.89(9)
N2A Cu3A Cu6A Cl2A 104.21(8)
C2A Cu3A Cu6A Cl2A -79.93(10)
Cu2A Cu3A Cu6A Cl2A -153.33(3)
Cu5A Cu3A Cu6A Cl2A -82.92(3)
Cu4A Cu3A Cu6A Cl2A -17.30(3)
N2A Cu3A Cu6A Cu1A -141.06(8)
C2A Cu3A Cu6A Cu1A 34.80(10)
Cu2A Cu3A Cu6A Cu1A -38.604(17)
Cu5A Cu3A Cu6A Cu1A 31.807(17)
Cu4A Cu3A Cu6A Cu1A 97.43(2)
N2A Cu3A Cu6A Cu4A 121.51(8)
C2A Cu3A Cu6A Cu4A -62.63(10)
Cu2A Cu3A Cu6A Cu4A -136.031(18)
Cu5A Cu3A Cu6A Cu4A -65.619(15)
N2A Cu3A Cu6A Cu2A -102.46(8)
C2A Cu3A Cu6A Cu2A 73.40(10)
Cu5A Cu3A Cu6A Cu2A 70.411(15)
Cu4A Cu3A Cu6A Cu2A 136.031(18)
N2A Cu3A Cu6A Cu5A -172.87(8)
C2A Cu3A Cu6A Cu5A 2.99(9)
Cu2A Cu3A Cu6A Cu5A -70.411(15)
Cu4A Cu3A Cu6A Cu5A 65.619(15)
N4A Cu2A Cu6A C1A -172.93(17)
Cu3A Cu2A Cu6A C1A -113.89(12)
Cu5A Cu2A Cu6A C1A 175.96(12)
Cu1A Cu2A Cu6A C1A 107.86(12)
N4A Cu2A Cu6A Cl2A 6.53(14)
C1A Cu2A Cu6A Cl2A 179.45(14)
Cu3A Cu2A Cu6A Cl2A 65.56(7)
Cu5A Cu2A Cu6A Cl2A -4.59(7)
Cu1A Cu2A Cu6A Cl2A -72.68(7)
N4A Cu2A Cu6A Cu1A 79.21(12)
C1A Cu2A Cu6A Cu1A -107.86(12)
Cu3A Cu2A Cu6A Cu1A 138.243(18)
Cu5A Cu2A Cu6A Cu1A 68.093(15)
N4A Cu2A Cu6A Cu4A -19.93(12)
C1A Cu2A Cu6A Cu4A 152.99(13)
Cu3A Cu2A Cu6A Cu4A 39.099(16)
Cu5A Cu2A Cu6A Cu4A -31.051(16)
Cu1A Cu2A Cu6A Cu4A -99.144(19)
N4A Cu2A Cu6A Cu3A -59.03(12)
C1A Cu2A Cu6A Cu3A 113.89(12)
Cu5A Cu2A Cu6A Cu3A -70.150(14)
Cu1A Cu2A Cu6A Cu3A -138.243(18)
N4A Cu2A Cu6A Cu5A 11.12(12)
C1A Cu2A Cu6A Cu5A -175.96(12)
Cu3A Cu2A Cu6A Cu5A 70.150(14)
Cu1A Cu2A Cu6A Cu5A -68.093(15)
C2A Cu5A Cu6A C1A -73.00(13)
Cl1A Cu5A Cu6A C1A 109.69(10)
Cu4A Cu5A Cu6A C1A -145.77(9)
Cu1A Cu5A Cu6A C1A 73.69(9)
Cu3A Cu5A Cu6A C1A -70.16(9)
Cu2A Cu5A Cu6A C1A -2.92(9)
C2A Cu5A Cu6A Cl2A 107.78(9)
Cl1A Cu5A Cu6A Cl2A -69.52(4)
Cu4A Cu5A Cu6A Cl2A 35.01(3)
Cu1A Cu5A Cu6A Cl2A -105.52(3)
Cu3A Cu5A Cu6A Cl2A 110.62(3)
Cu2A Cu5A Cu6A Cl2A 177.87(3)
C2A Cu5A Cu6A Cu1A -146.69(9)
Cl1A Cu5A Cu6A Cu1A 36.00(3)
Cu4A Cu5A Cu6A Cu1A 140.54(2)
Cu3A Cu5A Cu6A Cu1A -143.85(2)
Cu2A Cu5A Cu6A Cu1A -76.609(17)
C2A Cu5A Cu6A Cu4A 72.77(9)
Cl1A Cu5A Cu6A Cu4A -104.54(3)
Cu1A Cu5A Cu6A Cu4A -140.54(2)
Cu3A Cu5A Cu6A Cu4A 75.610(16)
Cu2A Cu5A Cu6A Cu4A 142.853(19)
C2A Cu5A Cu6A Cu3A -2.84(9)
Cl1A Cu5A Cu6A Cu3A 179.85(3)
Cu4A Cu5A Cu6A Cu3A -75.610(16)
Cu1A Cu5A Cu6A Cu3A 143.85(2)
Cu2A Cu5A Cu6A Cu3A 67.242(15)
C2A Cu5A Cu6A Cu2A -70.08(9)
Cl1A Cu5A Cu6A Cu2A 112.61(3)
Cu4A Cu5A Cu6A Cu2A -142.853(19)
Cu1A Cu5A Cu6A Cu2A 76.609(17)
Cu3A Cu5A Cu6A Cu2A -67.242(15)
N1A Cu1A Cl1A Cu5A -171.7(3)
Cu6A Cu1A Cl1A Cu5A 45.71(3)
Cu2A Cu1A Cl1A Cu5A -17.43(4)
C2A Cu5A Cl1A Cu1A 151.4(3)
Cu4A Cu5A Cl1A Cu1A -94.82(3)
Cu3A Cu5A Cl1A Cu1A -38.08(8)
Cu2A Cu5A Cl1A Cu1A 18.24(4)
Cu6A Cu5A Cl1A Cu1A -38.33(3)
N3A Cu4A Cl2A Cu6A 170.5(3)
Cu5A Cu4A Cl2A Cu6A 44.48(3)
Cu3A Cu4A Cl2A Cu6A -19.49(3)
C1A Cu6A Cl2A Cu4A 145.2(3)
Cu1A Cu6A Cl2A Cu4A -96.10(3)
Cu3A Cu6A Cl2A Cu4A 19.56(3)
Cu2A Cu6A Cl2A Cu4A -33.52(8)
Cu5A Cu6A Cl2A Cu4A -37.41(3)
C1A P1A N1A Si1A 168.9(2)
C11A P1A N1A Si1A 44.4(3)
C21A P1A N1A Si1A -68.3(2)
C1A P1A N1A Cu1A -10.7(2)
C11A P1A N1A Cu1A -135.25(17)
C21A P1A N1A Cu1A 112.03(17)
C19A Si1A N1A P1A 56.8(4)
C18A Si1A N1A P1A -68.2(3)
C17A Si1A N1A P1A 176.8(3)
C19A Si1A N1A Cu1A -123.6(3)
C18A Si1A N1A Cu1A 111.4(2)
C17A Si1A N1A Cu1A -3.5(3)
Cl1A Cu1A N1A P1A -166.4(2)
Cu6A Cu1A N1A P1A -22.79(15)
Cu5A Cu1A N1A P1A 24.5(2)
Cu2A Cu1A N1A P1A 38.10(14)
Cl1A Cu1A N1A Si1A 13.9(4)
Cu6A Cu1A N1A Si1A 157.51(12)
Cu5A Cu1A N1A Si1A -155.23(7)
Cu2A Cu1A N1A Si1A -141.60(13)
C1A P2A N2A Si2A 161.23(19)
C31A P2A N2A Si2A 37.9(2)
C41A P2A N2A Si2A -77.7(2)
C1A P2A N2A Cu3A -24.76(19)
C31A P2A N2A Cu3A -148.06(15)
C41A P2A N2A Cu3A 96.26(16)
C29A Si2A N2A P2A -119.4(2)
C28A Si2A N2A P2A 122.5(2)
C27A Si2A N2A P2A 2.3(3)
C29A Si2A N2A Cu3A 66.39(19)
C28A Si2A N2A Cu3A -51.69(19)
C27A Si2A N2A Cu3A -171.85(16)
C2A Cu3A N2A P2A -89.5(10)
Cu2A Cu3A N2A P2A -6.18(14)
Cu5A Cu3A N2A P2A 43.9(2)
Cu6A Cu3A N2A P2A 53.75(13)
Cu4A Cu3A N2A P2A 102.45(13)
C2A Cu3A N2A Si2A 85.6(10)
Cu2A Cu3A N2A Si2A 168.88(12)
Cu5A Cu3A N2A Si2A -141.00(8)
Cu6A Cu3A N2A Si2A -131.19(14)
Cu4A Cu3A N2A Si2A -82.49(13)
C2A P3A N3A Si3A -158.7(2)
C61A P3A N3A Si3A -33.8(3)
C51A P3A N3A Si3A 79.5(2)
C2A P3A N3A Cu4A 5.1(2)
C61A P3A N3A Cu4A 130.00(16)
C51A P3A N3A Cu4A -116.60(17)
C39A Si3A N3A P3A 96.6(3)
C38A Si3A N3A P3A -26.0(3)
C37A Si3A N3A P3A -146.0(2)
C39A Si3A N3A Cu4A -68.6(2)
C38A Si3A N3A Cu4A 168.81(18)
C37A Si3A N3A Cu4A 48.8(2)
Cl2A Cu4A N3A P3A -163.54(15)
Cu5A Cu4A N3A P3A -35.02(15)
Cu6A Cu4A N3A P3A 3.2(3)
Cu3A Cu4A N3A P3A 25.81(15)
Cl2A Cu4A N3A Si3A 4.0(4)
Cu5A Cu4A N3A Si3A 132.52(12)
Cu6A Cu4A N3A Si3A 170.71(5)
Cu3A Cu4A N3A Si3A -166.65(12)
C2A P4A N4A Si4A -178.27(19)
C71A P4A N4A Si4A 59.5(2)
C81A P4A N4A Si4A -54.4(2)
C2A P4A N4A Cu2A -19.51(19)
C71A P4A N4A Cu2A -141.70(15)
C81A P4A N4A Cu2A 104.41(17)
C48A Si4A N4A P4A 90.0(2)
C49A Si4A N4A P4A -149.4(2)
C47A Si4A N4A P4A -31.3(3)
C48A Si4A N4A Cu2A -70.13(18)
C49A Si4A N4A Cu2A 50.51(19)
C47A Si4A N4A Cu2A 168.64(17)
C1A Cu2A N4A P4A -89.0(10)
Cu3A Cu2A N4A P4A -9.18(15)
Cu5A Cu2A N4A P4A 50.63(13)
Cu6A Cu2A N4A P4A 40.2(2)
Cu1A Cu2A N4A P4A 99.26(14)
C1A Cu2A N4A Si4A 73.9(11)
Cu3A Cu2A N4A Si4A 153.68(12)
Cu5A Cu2A N4A Si4A -146.51(14)
Cu6A Cu2A N4A Si4A -156.89(7)
Cu1A Cu2A N4A Si4A -97.88(12)
N1A P1A C1A P2A 172.5(2)
C11A P1A C1A P2A -67.1(3)
C21A P1A C1A P2A 50.6(3)
N1A P1A C1A Cu2A -43.8(2)
C11A P1A C1A Cu2A 76.61(19)
C21A P1A C1A Cu2A -165.77(16)
N1A P1A C1A Cu6A 52.92(17)
C11A P1A C1A Cu6A 173.33(14)
C21A P1A C1A Cu6A -69.05(18)
N2A P2A C1A P1A -160.7(2)
C31A P2A C1A P1A -40.4(3)
C41A P2A C1A P1A 79.8(2)
N2A P2A C1A Cu2A 54.50(18)
C31A P2A C1A Cu2A 174.73(14)
C41A P2A C1A Cu2A -65.06(18)
N2A P2A C1A Cu6A -39.01(16)
C31A P2A C1A Cu6A 81.22(16)
C41A P2A C1A Cu6A -158.57(13)
N4A Cu2A C1A P1A -118.3(10)
Cu3A Cu2A C1A P1A 161.50(15)
Cu5A Cu2A C1A P1A 103.43(14)
Cu6A Cu2A C1A P1A 107.32(19)
Cu1A Cu2A C1A P1A 53.72(14)
N4A Cu2A C1A P2A 32.9(11)
Cu3A Cu2A C1A P2A -47.32(13)
Cu5A Cu2A C1A P2A -105.39(13)
Cu6A Cu2A C1A P2A -101.50(17)
Cu1A Cu2A C1A P2A -155.10(15)
N4A Cu2A C1A Cu6A 134.4(10)
Cu3A Cu2A C1A Cu6A 54.18(8)
Cu5A Cu2A C1A Cu6A -3.88(12)
Cu1A Cu2A C1A Cu6A -53.60(8)
Cl2A Cu6A C1A P1A 66.9(4)
Cu1A Cu6A C1A P1A -54.87(12)
Cu4A Cu6A C1A P1A -159.39(6)
Cu3A Cu6A C1A P1A -163.83(14)
Cu2A Cu6A C1A P1A -113.94(18)
Cu5A Cu6A C1A P1A -110.46(12)
Cl2A Cu6A C1A P2A -70.1(4)
Cu1A Cu6A C1A P2A 168.16(12)
Cu4A Cu6A C1A P2A 63.64(19)
Cu3A Cu6A C1A P2A 59.20(11)
Cu2A Cu6A C1A P2A 109.09(17)
Cu5A Cu6A C1A P2A 112.58(11)
Cl2A Cu6A C1A Cu2A -179.1(2)
Cu1A Cu6A C1A Cu2A 59.07(8)
Cu4A Cu6A C1A Cu2A -45.45(18)
Cu3A Cu6A C1A Cu2A -49.89(8)
Cu5A Cu6A C1A Cu2A 3.49(11)
N4A P4A C2A P3A -165.8(2)
C71A P4A C2A P3A -45.2(3)
C81A P4A C2A P3A 73.2(3)
N4A P4A C2A Cu3A 50.24(18)
C71A P4A C2A Cu3A 170.83(14)
C81A P4A C2A Cu3A -70.72(19)
N4A P4A C2A Cu5A -42.73(16)
C71A P4A C2A Cu5A 77.86(16)
C81A P4A C2A Cu5A -163.70(13)
N3A P3A C2A P4A 163.2(2)
C61A P3A C2A P4A 40.6(3)
C51A P3A C2A P4A -77.0(2)
N3A P3A C2A Cu3A -52.34(18)
C61A P3A C2A Cu3A -174.97(13)
C51A P3A C2A Cu3A 67.44(18)
N3A P3A C2A Cu5A 42.78(18)
C61A P3A C2A Cu5A -79.85(17)
C51A P3A C2A Cu5A 162.56(13)
N2A Cu3A C2A P4A 37.5(11)
Cu2A Cu3A C2A P4A -46.22(14)
Cu5A Cu3A C2A P4A -100.68(18)
Cu6A Cu3A C2A P4A -104.44(13)
Cu4A Cu3A C2A P4A -154.10(15)
N2A Cu3A C2A P3A -114.0(10)
Cu2A Cu3A C2A P3A 162.25(14)
Cu5A Cu3A C2A P3A 107.79(18)
Cu6A Cu3A C2A P3A 104.03(13)
Cu4A Cu3A C2A P3A 54.37(12)
N2A Cu3A C2A Cu5A 138.2(10)
Cu2A Cu3A C2A Cu5A 54.46(8)
Cu6A Cu3A C2A Cu5A -3.76(12)
Cu4A Cu3A C2A Cu5A -53.42(8)
Cl1A Cu5A C2A P4A -74.9(4)
Cu4A Cu5A C2A P4A 168.78(12)
Cu1A Cu5A C2A P4A 67.57(18)
Cu3A Cu5A C2A P4A 111.70(17)
Cu2A Cu5A C2A P4A 61.25(11)
Cu6A Cu5A C2A P4A 115.10(11)
Cl1A Cu5A C2A P3A 63.2(4)
Cu4A Cu5A C2A P3A -53.15(12)
Cu1A Cu5A C2A P3A -154.36(7)
Cu3A Cu5A C2A P3A -110.22(17)
Cu2A Cu5A C2A P3A -160.68(14)
Cu6A Cu5A C2A P3A -106.83(12)
Cl1A Cu5A C2A Cu3A 173.4(3)
Cu4A Cu5A C2A Cu3A 57.08(8)
Cu1A Cu5A C2A Cu3A -44.13(18)
Cu2A Cu5A C2A Cu3A -50.45(8)
Cu6A Cu5A C2A Cu3A 3.40(11)
N1A P1A C11A C12A 87.3(3)
C1A P1A C11A C12A -33.5(3)
C21A P1A C11A C12A -155.6(3)
N1A P1A C11A C16A -84.1(3)
C1A P1A C11A C16A 155.1(3)
C21A P1A C11A C16A 33.1(3)
C16A C11A C12A C13A -0.3(5)
P1A C11A C12A C13A -171.9(3)
C11A C12A C13A C14A 0.2(6)
C12A C13A C14A C15A -0.5(7)
C13A C14A C15A C16A 0.9(7)
C14A C15A C16A C11A -1.0(6)
C12A C11A C16A C15A 0.7(5)
P1A C11A C16A C15A 172.1(3)
N1A P1A C21A C22A -32.1(3)
C1A P1A C21A C22A 88.7(3)
C11A P1A C21A C22A -147.4(3)
N1A P1A C21A C26A 151.0(3)
C1A P1A C21A C26A -88.2(3)
C11A P1A C21A C26A 35.7(3)
C26A C21A C22A C23A -0.9(5)
P1A C21A C22A C23A -177.9(3)
C21A C22A C23A C24A -0.1(5)
C22A C23A C24A C25A 0.8(6)
C23A C24A C25A C26A -0.6(6)
C22A C21A C26A C25A 1.1(5)
P1A C21A C26A C25A 177.9(3)
C24A C25A C26A C21A -0.4(5)
N2A P2A C31A C36A -115.9(3)
C1A P2A C31A C36A 123.3(3)
C41A P2A C31A C36A 0.8(3)
N2A P2A C31A C32A 62.0(3)
C1A P2A C31A C32A -58.8(3)
C41A P2A C31A C32A 178.7(2)
C36A C31A C32A C33A -0.4(5)
P2A C31A C32A C33A -178.4(3)
C31A C32A C33A C34A -0.3(5)
C32A C33A C34A C35A 0.9(5)
C33A C34A C35A C36A -0.6(6)
C32A C31A C36A C35A 0.6(5)
P2A C31A C36A C35A 178.4(3)
C34A C35A C36A C31A -0.1(6)
N2A P2A C41A C42A -14.0(3)
C1A P2A C41A C42A 105.8(3)
C31A P2A C41A C42A -130.4(3)
N2A P2A C41A C46A 171.4(3)
C1A P2A C41A C46A -68.8(3)
C31A P2A C41A C46A 55.0(3)
C46A C41A C42A C43A 0.2(5)
P2A C41A C42A C43A -174.6(3)
C41A C42A C43A C44A -1.0(6)
C42A C43A C44A C45A 0.8(6)
C43A C44A C45A C46A 0.2(6)
C44A C45A C46A C41A -1.1(5)
C42A C41A C46A C45A 0.9(5)
P2A C41A C46A C45A 175.4(3)
N3A P3A C51A C52A 0.5(3)
C2A P3A C51A C52A -119.8(3)
C61A P3A C51A C52A 117.3(3)
N3A P3A C51A C56A -179.2(3)
C2A P3A C51A C56A 60.4(3)
C61A P3A C51A C56A -62.4(3)
C56A C51A C52A C53A -0.2(5)
P3A C51A C52A C53A -180.0(3)
C51A C52A C53A C54A -0.4(6)
C52A C53A C54A C55A 0.3(6)
C53A C54A C55A C56A 0.4(6)
C54A C55A C56A C51A -1.1(5)
C52A C51A C56A C55A 1.0(5)
P3A C51A C56A C55A -179.3(3)
N3A P3A C61A C66A 109.8(3)
C2A P3A C61A C66A -127.8(3)
C51A P3A C61A C66A -6.2(3)
N3A P3A C61A C62A -66.8(3)
C2A P3A C61A C62A 55.7(3)
C51A P3A C61A C62A 177.3(2)
C66A C61A C62A C63A 2.0(5)
P3A C61A C62A C63A 178.7(3)
C61A C62A C63A C64A -1.7(5)
C62A C63A C64A C65A 0.6(6)
C63A C64A C65A C66A 0.2(6)
C64A C65A C66A C61A 0.1(6)
C62A C61A C66A C65A -1.2(5)
P3A C61A C66A C65A -177.7(3)
N4A P4A C71A C72A 31.1(3)
C2A P4A C71A C72A -89.0(3)
C81A P4A C71A C72A 147.5(3)
N4A P4A C71A C76A -152.3(3)
C2A P4A C71A C76A 87.6(3)
C81A P4A C71A C76A -35.9(3)
C76A C71A C72A C73A 2.0(5)
P4A C71A C72A C73A 178.8(3)
C71A C72A C73A C74A -1.2(6)
C72A C73A C74A C75A 0.2(6)
C73A C74A C75A C76A 0.0(6)
C74A C75A C76A C71A 0.8(5)
C72A C71A C76A C75A -1.8(5)
P4A C71A C76A C75A -178.4(3)
N4A P4A C81A C82A -88.1(3)
C2A P4A C81A C82A 32.7(3)
C71A P4A C81A C82A 155.2(3)
N4A P4A C81A C86A 86.0(3)
C2A P4A C81A C86A -153.2(3)
C71A P4A C81A C86A -30.8(3)
C86A C81A C82A C83A 0.5(6)
P4A C81A C82A C83A 174.9(3)
C81A C82A C83A C84A 0.5(7)
C82A C83A C84A C85A -1.1(7)
C83A C84A C85A C86A 0.7(7)
C84A C85A C86A C81A 0.3(7)
C82A C81A C86A C85A -0.9(6)
P4A C81A C86A C85A -175.0(3)
N1B Cu1B Cu2B N4B 134.28(11)
Cl1B Cu1B Cu2B N4B -40.58(9)
Cu6B Cu1B Cu2B N4B -135.21(8)
Cu5B Cu1B Cu2B N4B -58.23(8)
N1B Cu1B Cu2B C1B -45.26(12)
Cl1B Cu1B Cu2B C1B 139.88(10)
Cu6B Cu1B Cu2B C1B 45.25(9)
Cu5B Cu1B Cu2B C1B 122.23(9)
N1B Cu1B Cu2B Cu3B -127.08(8)
Cl1B Cu1B Cu2B Cu3B 58.06(4)
Cu6B Cu1B Cu2B Cu3B -36.566(17)
Cu5B Cu1B Cu2B Cu3B 40.414(17)
N1B Cu1B Cu2B Cu6B -90.52(8)
Cl1B Cu1B Cu2B Cu6B 94.63(4)
Cu5B Cu1B Cu2B Cu6B 76.980(17)
N1B Cu1B Cu2B Cu5B -167.50(8)
Cl1B Cu1B Cu2B Cu5B 17.65(4)
Cu6B Cu1B Cu2B Cu5B -76.980(17)
N4B Cu2B Cu3B N2B -144.65(11)
C1B Cu2B Cu3B N2B 29.65(12)
Cu6B Cu2B Cu3B N2B 70.50(8)
Cu5B Cu2B Cu3B N2B 144.17(8)
Cu1B Cu2B Cu3B N2B 105.04(8)
N4B Cu2B Cu3B C2B 29.95(11)
C1B Cu2B Cu3B C2B -155.75(12)
Cu6B Cu2B Cu3B C2B -114.90(9)
Cu5B Cu2B Cu3B C2B -41.23(9)
Cu1B Cu2B Cu3B C2B -80.36(9)
N4B Cu2B Cu3B Cu6B 144.85(8)
C1B Cu2B Cu3B Cu6B -40.85(9)
Cu5B Cu2B Cu3B Cu6B 73.667(15)
Cu1B Cu2B Cu3B Cu6B 34.538(16)
N4B Cu2B Cu3B Cu5B 71.18(8)
C1B Cu2B Cu3B Cu5B -114.52(9)
Cu6B Cu2B Cu3B Cu5B -73.667(15)
Cu1B Cu2B Cu3B Cu5B -39.129(16)
N4B Cu2B Cu3B Cu4B 107.64(8)
C1B Cu2B Cu3B Cu4B -78.06(9)
Cu6B Cu2B Cu3B Cu4B -37.212(17)
Cu5B Cu2B Cu3B Cu4B 36.455(17)
Cu1B Cu2B Cu3B Cu4B -2.67(2)
N2B Cu3B Cu4B N3B 136.39(12)
C2B Cu3B Cu4B N3B -42.60(13)
Cu2B Cu3B Cu4B N3B -124.93(9)
Cu6B Cu3B Cu4B N3B -163.82(9)
Cu5B Cu3B Cu4B N3B -86.40(9)
N2B Cu3B Cu4B Cl2B -40.09(9)
C2B Cu3B Cu4B Cl2B 140.92(10)
Cu2B Cu3B Cu4B Cl2B 58.60(4)
Cu6B Cu3B Cu4B Cl2B 19.70(4)
Cu5B Cu3B Cu4B Cl2B 97.12(4)
N2B Cu3B Cu4B Cu5B -137.21(8)
C2B Cu3B Cu4B Cu5B 43.80(9)
Cu2B Cu3B Cu4B Cu5B -38.529(17)
Cu6B Cu3B Cu4B Cu5B -77.425(17)
N2B Cu3B Cu4B Cu6B -59.79(8)
C2B Cu3B Cu4B Cu6B 121.22(9)
Cu2B Cu3B Cu4B Cu6B 38.896(18)
Cu5B Cu3B Cu4B Cu6B 77.425(17)
N3B Cu4B Cu5B C2B 47.25(12)
Cl2B Cu4B Cu5B C2B -145.88(9)
Cu6B Cu4B Cu5B C2B -110.39(9)
Cu3B Cu4B Cu5B C2B -42.80(9)
N3B Cu4B Cu5B Cl1B -118.06(9)
Cl2B Cu4B Cu5B Cl1B 48.82(4)
Cu6B Cu4B Cu5B Cl1B 84.31(3)
Cu3B Cu4B Cu5B Cl1B 151.90(3)
N3B Cu4B Cu5B Cu3B 90.04(9)
Cl2B Cu4B Cu5B Cu3B -103.08(3)
Cu6B Cu4B Cu5B Cu3B -67.594(15)
N3B Cu4B Cu5B Cu1B -170.01(9)
Cl2B Cu4B Cu5B Cu1B -3.13(4)
Cu6B Cu4B Cu5B Cu1B 32.357(17)
Cu3B Cu4B Cu5B Cu1B 99.952(18)
N3B Cu4B Cu5B Cu2B 125.68(9)
Cl2B Cu4B Cu5B Cu2B -67.44(3)
Cu6B Cu4B Cu5B Cu2B -31.953(17)
Cu3B Cu4B Cu5B Cu2B 35.641(16)
N3B Cu4B Cu5B Cu6B 157.64(9)
Cl2B Cu4B Cu5B Cu6B -35.49(3)
Cu3B Cu4B Cu5B Cu6B 67.594(15)
N2B Cu3B Cu5B C2B -174.33(17)
Cu2B Cu3B Cu5B C2B -113.65(12)
Cu6B Cu3B Cu5B C2B 175.90(12)
Cu4B Cu3B Cu5B C2B 108.51(12)
N2B Cu3B Cu5B Cl1B 5.53(14)
C2B Cu3B Cu5B Cl1B 179.86(14)
Cu2B Cu3B Cu5B Cl1B 66.21(8)
Cu6B Cu3B Cu5B Cl1B -4.24(8)
Cu4B Cu3B Cu5B Cl1B -71.62(8)
N2B Cu3B Cu5B Cu4B 77.15(12)
C2B Cu3B Cu5B Cu4B -108.51(12)
Cu2B Cu3B Cu5B Cu4B 137.838(19)
Cu6B Cu3B Cu5B Cu4B 67.385(16)
N2B Cu3B Cu5B Cu1B -20.36(12)
C2B Cu3B Cu5B Cu1B 153.97(12)
Cu2B Cu3B Cu5B Cu1B 40.324(17)
Cu6B Cu3B Cu5B Cu1B -30.129(17)
Cu4B Cu3B Cu5B Cu1B -97.51(2)
N2B Cu3B Cu5B Cu2B -60.68(12)
C2B Cu3B Cu5B Cu2B 113.65(12)
Cu6B Cu3B Cu5B Cu2B -70.453(15)
Cu4B Cu3B Cu5B Cu2B -137.838(19)
N2B Cu3B Cu5B Cu6B 9.77(12)
C2B Cu3B Cu5B Cu6B -175.90(12)
Cu2B Cu3B Cu5B Cu6B 70.453(15)
Cu4B Cu3B Cu5B Cu6B -67.385(16)
N1B Cu1B Cu5B C2B 15.5(2)
Cl1B Cu1B Cu5B C2B -164.56(16)
Cu6B Cu1B Cu5B C2B 62.01(15)
Cu2B Cu1B Cu5B C2B -6.49(15)
N1B Cu1B Cu5B Cl1B -179.99(15)
Cu6B Cu1B Cu5B Cl1B -133.44(5)
Cu2B Cu1B Cu5B Cl1B 158.07(5)
N1B Cu1B Cu5B Cu4B -79.65(15)
Cl1B Cu1B Cu5B Cu4B 100.34(5)
Cu6B Cu1B Cu5B Cu4B -33.098(17)
Cu2B Cu1B Cu5B Cu4B -101.594(19)
N1B Cu1B Cu5B Cu3B -15.70(15)
Cl1B Cu1B Cu5B Cu3B 164.29(5)
Cu6B Cu1B Cu5B Cu3B 30.858(17)
Cu2B Cu1B Cu5B Cu3B -37.638(16)
N1B Cu1B Cu5B Cu2B 21.94(15)
Cl1B Cu1B Cu5B Cu2B -158.07(5)
Cu6B Cu1B Cu5B Cu2B 68.496(15)
N1B Cu1B Cu5B Cu6B -46.56(15)
Cl1B Cu1B Cu5B Cu6B 133.44(5)
Cu2B Cu1B Cu5B Cu6B -68.496(15)
N4B Cu2B Cu5B C2B -60.50(12)
C1B Cu2B Cu5B C2B 115.16(13)
Cu3B Cu2B Cu5B C2B 41.15(9)
Cu6B Cu2B Cu5B C2B 110.97(9)
Cu1B Cu2B Cu5B C2B 176.05(9)
N4B Cu2B Cu5B Cl1B 105.79(9)
C1B Cu2B Cu5B Cl1B -78.55(10)
Cu3B Cu2B Cu5B Cl1B -152.56(4)
Cu6B Cu2B Cu5B Cl1B -82.74(4)
Cu1B Cu2B Cu5B Cl1B -17.66(4)
N4B Cu2B Cu5B Cu4B -139.72(8)
C1B Cu2B Cu5B Cu4B 35.94(9)
Cu3B Cu2B Cu5B Cu4B -38.064(17)
Cu6B Cu2B Cu5B Cu4B 31.757(17)
Cu1B Cu2B Cu5B Cu4B 96.84(2)
N4B Cu2B Cu5B Cu3B -101.65(8)
C1B Cu2B Cu5B Cu3B 74.01(9)
Cu6B Cu2B Cu5B Cu3B 69.822(16)
Cu1B Cu2B Cu5B Cu3B 134.899(19)
N4B Cu2B Cu5B Cu1B 123.45(8)
C1B Cu2B Cu5B Cu1B -60.89(9)
Cu3B Cu2B Cu5B Cu1B -134.899(19)
Cu6B Cu2B Cu5B Cu1B -65.078(16)
N4B Cu2B Cu5B Cu6B -171.47(8)
C1B Cu2B Cu5B Cu6B 4.19(9)
Cu3B Cu2B Cu5B Cu6B -69.822(16)
Cu1B Cu2B Cu5B Cu6B 65.078(16)
N1B Cu1B Cu6B C1B 43.50(12)
Cl1B Cu1B Cu6B C1B -146.85(9)
Cu5B Cu1B Cu6B C1B -111.65(9)
Cu2B Cu1B Cu6B C1B -43.99(9)
N1B Cu1B Cu6B Cl2B -117.21(8)
Cl1B Cu1B Cu6B Cl2B 52.45(4)
Cu5B Cu1B Cu6B Cl2B 87.65(3)
Cu2B Cu1B Cu6B Cl2B 155.31(3)
N1B Cu1B Cu6B Cu4B -171.40(8)
Cl1B Cu1B Cu6B Cu4B -1.74(4)
Cu5B Cu1B Cu6B Cu4B 33.454(17)
Cu2B Cu1B Cu6B Cu4B 101.117(19)
N1B Cu1B Cu6B Cu3B 123.04(8)
Cl1B Cu1B Cu6B Cu3B -67.30(4)
Cu5B Cu1B Cu6B Cu3B -32.106(17)
Cu2B Cu1B Cu6B Cu3B 35.557(16)
N1B Cu1B Cu6B Cu2B 87.48(8)
Cl1B Cu1B Cu6B Cu2B -102.86(3)
Cu5B Cu1B Cu6B Cu2B -67.663(14)
N1B Cu1B Cu6B Cu5B 155.15(8)
Cl1B Cu1B Cu6B Cu5B -35.20(3)
Cu2B Cu1B Cu6B Cu5B 67.663(14)
N3B Cu4B Cu6B C1B 25.2(2)
Cl2B Cu4B Cu6B C1B -159.44(16)
Cu5B Cu4B Cu6B C1B 65.70(16)
Cu3B Cu4B Cu6B C1B -3.27(16)
N3B Cu4B Cu6B Cl2B -175.37(17)
Cu5B Cu4B Cu6B Cl2B -134.86(4)
Cu3B Cu4B Cu6B Cl2B 156.17(4)
N3B Cu4B Cu6B Cu1B -75.03(16)
Cl2B Cu4B Cu6B Cu1B 100.34(4)
Cu5B Cu4B Cu6B Cu1B -34.519(18)
Cu3B Cu4B Cu6B Cu1B -103.49(2)
N3B Cu4B Cu6B Cu3B 28.46(16)
Cl2B Cu4B Cu6B Cu3B -156.17(4)
Cu5B Cu4B Cu6B Cu3B 68.970(15)
N3B Cu4B Cu6B Cu2B -8.07(16)
Cl2B Cu4B Cu6B Cu2B 167.30(4)
Cu5B Cu4B Cu6B Cu2B 32.435(17)
Cu3B Cu4B Cu6B Cu2B -36.535(17)
N3B Cu4B Cu6B Cu5B -40.51(16)
Cl2B Cu4B Cu6B Cu5B 134.86(4)
Cu3B Cu4B Cu6B Cu5B -68.970(15)
N2B Cu3B Cu6B C1B -61.55(12)
C2B Cu3B Cu6B C1B 114.80(13)
Cu2B Cu3B Cu6B C1B 40.81(9)
Cu5B Cu3B Cu6B C1B 111.67(9)
Cu4B Cu3B Cu6B C1B 178.10(9)
N2B Cu3B Cu6B Cl2B 100.66(9)
C2B Cu3B Cu6B Cl2B -82.99(10)
Cu2B Cu3B Cu6B Cl2B -156.98(4)
Cu5B Cu3B Cu6B Cl2B -86.12(4)
Cu4B Cu3B Cu6B Cl2B -19.69(4)
N2B Cu3B Cu6B Cu1B -140.78(8)
C2B Cu3B Cu6B Cu1B 35.57(9)
Cu2B Cu3B Cu6B Cu1B -38.417(17)
Cu5B Cu3B Cu6B Cu1B 32.445(17)
Cu4B Cu3B Cu6B Cu1B 98.87(2)
N2B Cu3B Cu6B Cu4B 120.35(8)
C2B Cu3B Cu6B Cu4B -63.30(9)
Cu2B Cu3B Cu6B Cu4B -137.29(2)
Cu5B Cu3B Cu6B Cu4B -66.426(17)
N2B Cu3B Cu6B Cu2B -102.36(8)
C2B Cu3B Cu6B Cu2B 73.99(9)
Cu5B Cu3B Cu6B Cu2B 70.861(16)
Cu4B Cu3B Cu6B Cu2B 137.29(2)
N2B Cu3B Cu6B Cu5B -173.22(8)
C2B Cu3B Cu6B Cu5B 3.13(9)
Cu2B Cu3B Cu6B Cu5B -70.861(16)
Cu4B Cu3B Cu6B Cu5B 66.426(17)
N4B Cu2B Cu6B C1B -173.27(17)
Cu3B Cu2B Cu6B C1B -115.00(12)
Cu5B Cu2B Cu6B C1B 174.51(12)
Cu1B Cu2B Cu6B C1B 105.83(12)
N4B Cu2B Cu6B Cl2B 5.37(15)
C1B Cu2B Cu6B Cl2B 178.64(15)
Cu3B Cu2B Cu6B Cl2B 63.65(9)
Cu5B Cu2B Cu6B Cl2B -6.85(9)
Cu1B Cu2B Cu6B Cl2B -75.53(9)
N4B Cu2B Cu6B Cu1B 80.90(12)
C1B Cu2B Cu6B Cu1B -105.83(12)
Cu3B Cu2B Cu6B Cu1B 139.178(18)
Cu5B Cu2B Cu6B Cu1B 68.682(15)
N4B Cu2B Cu6B Cu4B -19.48(12)
C1B Cu2B Cu6B Cu4B 153.79(12)
Cu3B Cu2B Cu6B Cu4B 38.795(18)
Cu5B Cu2B Cu6B Cu4B -31.702(18)
Cu1B Cu2B Cu6B Cu4B -100.38(2)
N4B Cu2B Cu6B Cu3B -58.28(12)
C1B Cu2B Cu6B Cu3B 115.00(12)
Cu5B Cu2B Cu6B Cu3B -70.497(15)
Cu1B Cu2B Cu6B Cu3B -139.178(18)
N4B Cu2B Cu6B Cu5B 12.22(11)
C1B Cu2B Cu6B Cu5B -174.51(12)
Cu3B Cu2B Cu6B Cu5B 70.497(15)
Cu1B Cu2B Cu6B Cu5B -68.682(15)
C2B Cu5B Cu6B C1B -75.06(13)
Cl1B Cu5B Cu6B C1B 105.90(10)
Cu4B Cu5B Cu6B C1B -147.19(9)
Cu3B Cu5B Cu6B C1B -72.08(9)
Cu1B Cu5B Cu6B C1B 71.92(9)
Cu2B Cu5B Cu6B C1B -4.05(9)
C2B Cu5B Cu6B Cl2B 106.17(9)
Cl1B Cu5B Cu6B Cl2B -72.87(5)
Cu4B Cu5B Cu6B Cl2B 34.04(3)
Cu3B Cu5B Cu6B Cl2B 109.15(3)
Cu1B Cu5B Cu6B Cl2B -106.85(3)
Cu2B Cu5B Cu6B Cl2B 177.17(4)
C2B Cu5B Cu6B Cu1B -146.98(9)
Cl1B Cu5B Cu6B Cu1B 33.98(3)
Cu4B Cu5B Cu6B Cu1B 140.89(2)
Cu3B Cu5B Cu6B Cu1B -143.999(19)
Cu2B Cu5B Cu6B Cu1B -75.975(17)
C2B Cu5B Cu6B Cu4B 72.13(9)
Cl1B Cu5B Cu6B Cu4B -106.91(4)
Cu3B Cu5B Cu6B Cu4B 75.113(17)
Cu1B Cu5B Cu6B Cu4B -140.89(2)
Cu2B Cu5B Cu6B Cu4B 143.14(2)
C2B Cu5B Cu6B Cu3B -2.98(9)
Cl1B Cu5B Cu6B Cu3B 177.98(4)
Cu4B Cu5B Cu6B Cu3B -75.113(17)
Cu1B Cu5B Cu6B Cu3B 143.999(19)
Cu2B Cu5B Cu6B Cu3B 68.024(15)
C2B Cu5B Cu6B Cu2B -71.01(9)
Cl1B Cu5B Cu6B Cu2B 109.95(4)
Cu4B Cu5B Cu6B Cu2B -143.14(2)
Cu3B Cu5B Cu6B Cu2B -68.024(15)
Cu1B Cu5B Cu6B Cu2B 75.975(17)
N1B Cu1B Cl1B Cu5B 180.0(3)
Cu6B Cu1B Cl1B Cu5B 42.34(4)
Cu2B Cu1B Cl1B Cu5B -19.65(4)
C2B Cu5B Cl1B Cu1B 146.3(3)
Cu4B Cu5B Cl1B Cu1B -94.03(4)
Cu3B Cu5B Cl1B Cu1B -33.33(10)
Cu2B Cu5B Cl1B Cu1B 20.41(4)
Cu6B Cu5B Cl1B Cu1B -36.91(3)
N3B Cu4B Cl2B Cu6B 170.6(3)
Cu5B Cu4B Cl2B Cu6B 41.98(4)
Cu3B Cu4B Cl2B Cu6B -21.58(4)
C1B Cu6B Cl2B Cu4B 146.5(2)
Cu1B Cu6B Cl2B Cu4B -96.94(3)
Cu3B Cu6B Cl2B Cu4B 22.34(4)
Cu2B Cu6B Cl2B Cu4B -30.87(10)
Cu5B Cu6B Cl2B Cu4B -36.78(3)
C1B P1B N1B Si1B 171.2(2)
C11B P1B N1B Si1B 46.2(3)
C21B P1B N1B Si1B -67.5(2)
C1B P1B N1B Cu1B -10.7(2)
C11B P1B N1B Cu1B -135.73(16)
C21B P1B N1B Cu1B 110.58(17)
C18B Si1B N1B P1B -72.2(3)
C19B Si1B N1B P1B 51.2(3)
C17B Si1B N1B P1B 169.6(3)
C18B Si1B N1B Cu1B 109.7(2)
C19B Si1B N1B Cu1B -126.9(2)
C17B Si1B N1B Cu1B -8.6(3)
Cl1B Cu1B N1B P1B -162.2(2)
Cu6B Cu1B N1B P1B -23.31(15)
Cu5B Cu1B N1B P1B 17.8(3)
Cu2B Cu1B N1B P1B 36.58(15)
Cl1B Cu1B N1B Si1B 16.3(5)
Cu6B Cu1B N1B Si1B 155.11(14)
Cu5B Cu1B N1B Si1B -163.76(6)
Cu2B Cu1B N1B Si1B -145.00(14)
C1B P2B N2B Si2B 158.4(2)
C41B P2B N2B Si2B -81.2(2)
C31B P2B N2B Si2B 34.1(2)
C1B P2B N2B Cu3B -24.6(2)
C41B P2B N2B Cu3B 95.76(17)
C31B P2B N2B Cu3B -148.92(15)
C27B Si2B N2B P2B 11.1(3)
C28B Si2B N2B P2B 130.4(2)
C29B Si2B N2B P2B -112.2(2)
C27B Si2B N2B Cu3B -166.04(19)
C28B Si2B N2B Cu3B -46.7(2)
C29B Si2B N2B Cu3B 70.8(2)
C2B Cu3B N2B P2B -87.3(13)
Cu2B Cu3B N2B P2B -6.07(15)
Cu6B Cu3B N2B P2B 53.60(13)
Cu5B Cu3B N2B P2B 44.5(2)
Cu4B Cu3B N2B P2B 103.26(14)
C2B Cu3B N2B Si2B 90.2(13)
Cu2B Cu3B N2B Si2B 171.45(13)
Cu6B Cu3B N2B Si2B -128.87(14)
Cu5B Cu3B N2B Si2B -137.97(9)
Cu4B Cu3B N2B Si2B -79.22(14)
C2B P3B N3B Si3B -164.2(2)
C51B P3B N3B Si3B 73.1(3)
C61B P3B N3B Si3B -39.1(3)
C2B P3B N3B Cu4B 5.0(2)
C51B P3B N3B Cu4B -117.70(18)
C61B P3B N3B Cu4B 130.10(18)
C39B Si3B N3B P3B 106.2(3)
C37B Si3B N3B P3B -134.8(3)
C38B Si3B N3B P3B -15.0(4)
C39B Si3B N3B Cu4B -64.0(2)
C37B Si3B N3B Cu4B 55.1(2)
C38B Si3B N3B Cu4B 174.9(2)
Cl2B Cu4B N3B P3B -165.9(2)
Cu5B Cu4B N3B P3B -35.10(17)
Cu6B Cu4B N3B P3B 1.3(3)
Cu3B Cu4B N3B P3B 25.64(17)
Cl2B Cu4B N3B Si3B 5.9(5)
Cu5B Cu4B N3B Si3B 136.76(14)
Cu6B Cu4B N3B Si3B 173.18(6)
Cu3B Cu4B N3B Si3B -162.50(14)
C2B P4B N4B Si4B -179.89(19)
C71B P4B N4B Si4B 58.8(2)
C81B P4B N4B Si4B -56.0(2)
C2B P4B N4B Cu2B -19.9(2)
C71B P4B N4B Cu2B -141.26(15)
C81B P4B N4B Cu2B 103.97(17)
C48B Si4B N4B P4B 92.6(2)
C49B Si4B N4B P4B -147.8(2)
C47B Si4B N4B P4B -28.9(3)
C48B Si4B N4B Cu2B -68.5(2)
C49B Si4B N4B Cu2B 51.1(2)
C47B Si4B N4B Cu2B 170.05(18)
C1B Cu2B N4B P4B -85.1(11)
Cu3B Cu2B N4B P4B -8.93(15)
Cu6B Cu2B N4B P4B 39.2(2)
Cu5B Cu2B N4B P4B 50.50(13)
Cu1B Cu2B N4B P4B 99.32(14)
C1B Cu2B N4B Si4B 78.5(12)
Cu3B Cu2B N4B Si4B 154.67(12)
Cu6B Cu2B N4B Si4B -157.20(7)
Cu5B Cu2B N4B Si4B -145.90(14)
Cu1B Cu2B N4B Si4B -97.07(12)
N1B P1B C1B P2B 170.3(2)
C11B P1B C1B P2B -69.1(3)
C21B P1B C1B P2B 50.1(3)
N1B P1B C1B Cu2B -41.7(2)
C11B P1B C1B Cu2B 78.9(2)
C21B P1B C1B Cu2B -161.92(16)
N1B P1B C1B Cu6B 53.90(18)
C11B P1B C1B Cu6B 174.52(14)
C21B P1B C1B Cu6B -66.32(18)
N2B P2B C1B P1B -156.3(2)
C41B P2B C1B P1B 83.6(2)
C31B P2B C1B P1B -36.2(3)
N2B P2B C1B Cu2B 54.12(18)
C41B P2B C1B Cu2B -65.98(18)
C31B P2B C1B Cu2B 174.15(14)
N2B P2B C1B Cu6B -37.35(17)
C41B P2B C1B Cu6B -157.44(14)
C31B P2B C1B Cu6B 82.68(17)
N4B Cu2B C1B P1B -124.6(11)
Cu3B Cu2B C1B P1B 158.96(15)
Cu6B Cu2B C1B P1B 106.35(19)
Cu5B Cu2B C1B P1B 101.15(15)
Cu1B Cu2B C1B P1B 51.16(14)
N4B Cu2B C1B P2B 29.6(12)
Cu3B Cu2B C1B P2B -46.90(13)
Cu6B Cu2B C1B P2B -99.51(17)
Cu5B Cu2B C1B P2B -104.71(13)
Cu1B Cu2B C1B P2B -154.70(15)
N4B Cu2B C1B Cu6B 129.1(11)
Cu3B Cu2B C1B Cu6B 52.61(8)
Cu5B Cu2B C1B Cu6B -5.20(12)
Cu1B Cu2B C1B Cu6B -55.19(8)
Cl2B Cu6B C1B P1B 65.5(3)
Cu1B Cu6B C1B P1B -55.45(12)
Cu4B Cu6B C1B P1B -163.21(6)
Cu3B Cu6B C1B P1B -166.12(14)
Cu2B Cu6B C1B P1B -116.03(18)
Cu5B Cu6B C1B P1B -111.18(12)
Cl2B Cu6B C1B P2B -69.5(3)
Cu1B Cu6B C1B P2B 169.51(13)
Cu4B Cu6B C1B P2B 61.8(2)
Cu3B Cu6B C1B P2B 58.84(11)
Cu2B Cu6B C1B P2B 108.93(16)
Cu5B Cu6B C1B P2B 113.78(11)
Cl2B Cu6B C1B Cu2B -178.48(17)
Cu1B Cu6B C1B Cu2B 60.58(8)
Cu4B Cu6B C1B Cu2B -47.18(19)
Cu3B Cu6B C1B Cu2B -50.09(8)
Cu5B Cu6B C1B Cu2B 4.85(11)
N3B P3B C2B P4B 164.1(2)
C51B P3B C2B P4B -75.3(3)
C61B P3B C2B P4B 42.3(3)
N3B P3B C2B Cu3B -51.90(19)
C51B P3B C2B Cu3B 68.67(19)
C61B P3B C2B Cu3B -173.64(14)
N3B P3B C2B Cu5B 43.69(19)
C51B P3B C2B Cu5B 164.26(15)
C61B P3B C2B Cu5B -78.05(18)
N4B P4B C2B P3B -165.5(2)
C71B P4B C2B P3B -45.2(3)
C81B P4B C2B P3B 73.5(3)
N4B P4B C2B Cu3B 50.59(19)
C71B P4B C2B Cu3B 170.94(15)
C81B P4B C2B Cu3B -70.41(19)
N4B P4B C2B Cu5B -42.15(17)
C71B P4B C2B Cu5B 78.20(16)
C81B P4B C2B Cu5B -163.14(13)
N2B Cu3B C2B P3B -115.7(12)
Cu2B Cu3B C2B P3B 162.79(14)
Cu6B Cu3B C2B P3B 104.56(13)
Cu5B Cu3B C2B P3B 108.47(18)
Cu4B Cu3B C2B P3B 54.03(13)
N2B Cu3B C2B P4B 35.4(13)
Cu2B Cu3B C2B P4B -46.12(14)
Cu6B Cu3B C2B P4B -104.35(14)
Cu5B Cu3B C2B P4B -100.44(18)
Cu4B Cu3B C2B P4B -154.88(15)
N2B Cu3B C2B Cu5B 135.9(12)
Cu2B Cu3B C2B Cu5B 54.31(8)
Cu6B Cu3B C2B Cu5B -3.92(12)
Cu4B Cu3B C2B Cu5B -54.45(8)
Cl1B Cu5B C2B P3B 69.1(4)
Cu4B Cu5B C2B P3B -53.69(13)
Cu3B Cu5B C2B P3B -111.17(18)
Cu1B Cu5B C2B P3B -155.90(7)
Cu2B Cu5B C2B P3B -161.70(15)
Cu6B Cu5B C2B P3B -107.63(13)
Cl1B Cu5B C2B P4B -68.6(4)
Cu4B Cu5B C2B P4B 168.62(13)
Cu3B Cu5B C2B P4B 111.14(16)
Cu1B Cu5B C2B P4B 66.4(2)
Cu2B Cu5B C2B P4B 60.61(11)
Cu6B Cu5B C2B P4B 114.68(11)
Cl1B Cu5B C2B Cu3B -179.8(2)
Cu4B Cu5B C2B Cu3B 57.48(8)
Cu1B Cu5B C2B Cu3B -44.73(19)
Cu2B Cu5B C2B Cu3B -50.53(8)
Cu6B Cu5B C2B Cu3B 3.54(10)
N1B P1B C11B C12B 85.8(3)
C1B P1B C11B C12B -35.9(3)
C21B P1B C11B C12B -158.1(3)
N1B P1B C11B C16B -86.2(3)
C1B P1B C11B C16B 152.2(3)
C21B P1B C11B C16B 30.0(3)
C16B C11B C12B C13B 0.5(5)
P1B C11B C12B C13B -171.9(3)
C11B C12B C13B C14B -0.8(6)
C12B C13B C14B C15B 0.2(6)
C13B C14B C15B C16B 0.6(6)
C14B C15B C16B C11B -1.0(6)
C12B C11B C16B C15B 0.4(5)
P1B C11B C16B C15B 172.3(3)
N1B P1B C21B C26B 147.5(3)
C1B P1B C21B C26B -92.2(3)
C11B P1B C21B C26B 32.5(3)
N1B P1B C21B C22B -37.1(3)
C1B P1B C21B C22B 83.2(3)
C11B P1B C21B C22B -152.1(3)
C26B C21B C22B C23B -0.5(5)
P1B C21B C22B C23B -176.2(3)
C21B C22B C23B C24B -1.1(6)
C22B C23B C24B C25B 1.8(7)
C23B C24B C25B C26B -0.9(7)
C22B C21B C26B C25B 1.4(5)
P1B C21B C26B C25B 176.8(3)
C24B C25B C26B C21B -0.8(6)
N2B P2B C31B C36B -117.1(3)
C1B P2B C31B C36B 121.6(3)
C41B P2B C31B C36B 0.0(3)
N2B P2B C31B C32B 57.0(3)
C1B P2B C31B C32B -64.2(3)
C41B P2B C31B C32B 174.1(3)
C36B C31B C32B C33B -0.4(5)
P2B C31B C32B C33B -175.0(3)
C31B C32B C33B C34B 0.2(6)
C32B C33B C34B C35B 0.1(6)
C33B C34B C35B C36B -0.1(6)
C34B C35B C36B C31B -0.2(6)
C32B C31B C36B C35B 0.4(5)
P2B C31B C36B C35B 174.5(3)
N2B P2B C41B C42B -14.0(3)
C1B P2B C41B C42B 106.0(3)
C31B P2B C41B C42B -129.6(3)
N2B P2B C41B C46B 173.5(3)
C1B P2B C41B C46B -66.5(3)
C31B P2B C41B C46B 57.9(3)
C46B C41B C42B C43B 0.0(5)
P2B C41B C42B C43B -172.8(3)
C41B C42B C43B C44B -0.5(6)
C42B C43B C44B C45B -0.4(6)
C43B C44B C45B C46B 2.0(6)
C44B C45B C46B C41B -2.5(5)
C42B C41B C46B C45B 1.5(5)
P2B C41B C46B C45B 174.1(3)
N3B P3B C51B C52B -0.8(3)
C2B P3B C51B C52B -121.4(3)
C61B P3B C51B C52B 114.7(3)
N3B P3B C51B C56B 179.1(3)
C2B P3B C51B C56B 58.5(3)
C61B P3B C51B C56B -65.4(3)
C56B C51B C52B C53B 2.5(5)
P3B C51B C52B C53B -177.6(3)
C51B C52B C53B C54B -2.8(6)
C52B C53B C54B C55B 0.7(7)
C53B C54B C55B C56B 1.6(6)
C54B C55B C56B C51B -1.9(5)
C52B C51B C56B C55B -0.1(5)
P3B C51B C56B C55B 180.0(3)
N3B P3B C61B C66B 110.7(3)
C2B P3B C61B C66B -127.5(3)
C51B P3B C61B C66B -5.0(3)
N3B P3B C61B C62B -63.2(3)
C2B P3B C61B C62B 58.6(3)
C51B P3B C61B C62B -178.8(3)
C66B C61B C62B C63B 0.8(5)
P3B C61B C62B C63B 175.0(3)
C61B C62B C63B C64B -0.3(6)
C62B C63B C64B C65B -0.4(6)
C63B C64B C65B C66B 0.6(6)
C62B C61B C66B C65B -0.6(5)
P3B C61B C66B C65B -174.4(3)
C64B C65B C66B C61B -0.1(5)
N4B P4B C71B C72B 31.7(3)
C2B P4B C71B C72B -88.5(3)
C81B P4B C71B C72B 148.3(3)
N4B P4B C71B C76B -152.7(3)
C2B P4B C71B C76B 87.1(3)
C81B P4B C71B C76B -36.1(3)
C76B C71B C72B C73B 1.5(5)
P4B C71B C72B C73B 177.4(3)
C71B C72B C73B C74B -0.2(6)
C72B C73B C74B C75B -1.2(7)
C73B C74B C75B C76B 1.1(6)
C74B C75B C76B C71B 0.3(6)
C72B C71B C76B C75B -1.6(5)
P4B C71B C76B C75B -177.2(3)
N4B P4B C81B C86B 85.3(3)
C2B P4B C81B C86B -153.4(3)
C71B P4B C81B C86B -31.8(3)
N4B P4B C81B C82B -89.0(3)
C2B P4B C81B C82B 32.3(3)
C71B P4B C81B C82B 153.9(3)
C86B C81B C82B C83B -0.1(5)
P4B C81B C82B C83B 174.6(3)
C81B C82B C83B C84B 0.6(6)
C82B C83B C84B C85B -0.6(6)
C83B C84B C85B C86B 0.1(6)
C84B C85B C86B C81B 0.4(6)
C82B C81B C86B C85B -0.4(5)
P4B C81B C86B C85B -174.7(3)
C13S O1S C12S C11S 176.9(5)
C12S O1S C13S C14S 177.1(4)
C23S O2S C22S C21S 177.0(6)
C22S O2S C23S C24S -174.4(7)
C33S O3S C32S C31S 171.7(6)
C32S O3S C33S C34S 179.4(5)
C43S O4S C42S C41S 173.2(11)
C42S O4S C43S C44S -175(2)
